data_1551048
loop_
_publ_author_name
'Pucino, Margherita'
'Allouche, Florian'
'Gordon, Christopher P.'
'W\"orle, Michael'
'Mougel, Victor'
'Coperet, Christophe'

_publ_section_title
;
 Reactive Coordinatively Saturated Mo(III) Complex: Exploiting the
 Adaptive Hapticity of Tris(tert-butoxy)silanolate Ligands
;
_journal_name_full 'Chemical Science'
_journal_paper_doi 10.1039/C9SC01955C
_journal_year 2019
_chemical_formula_moiety '1(C37 H81 Mo O13 Si3)'
_chemical_formula_sum 'C37 H81 Mo O13 Si3'
_chemical_formula_weight 914.22
_chemical_name_systematic '[Mo(CO)(TBOS)3] '
_space_group_crystal_system monoclinic
_space_group_IT_number 14
_space_group_name_Hall '-P 2ybc'
_space_group_name_H-M_alt 'P 1 21/c 1'
_symmetry_space_group_name_Hall '-P 2ybc'
_symmetry_space_group_name_H-M 'P 1 21/c 1'
_atom_sites_solution_hydrogens geom
_atom_sites_solution_primary dual
_audit_creation_date 2017-09-19
_audit_creation_method
;
Olex2 1.2
(compiled 2017.08.10 svn.r3458 for OlexSys, GUI svn.r5381)
;
_audit_update_record
;
2018-03-01 deposited with the CCDC.    2019-05-14 downloaded from the CCDC.
;
_cell_angle_alpha 90
_cell_angle_beta 117.032(2)
_cell_angle_gamma 90
_cell_formula_units_Z 8
_cell_length_a 26.8309(13)
_cell_length_b 15.5455(7)
_cell_length_c 27.4545(13)
_cell_measurement_reflns_used 9969
_cell_measurement_temperature 100(2)
_cell_measurement_theta_max 28.11
_cell_measurement_theta_min 2.65
_cell_volume 10200.2(8)
_computing_cell_refinement 'SAINT v8.34A (Bruker, 2013)'
_computing_data_reduction 'SAINT v8.34A (Bruker, 2013)'
_computing_molecular_graphics 'Olex2 (Dolomanov et al., 2009)'
_computing_publication_material 'Olex2 (Dolomanov et al., 2009)'
_computing_structure_refinement 'ShelXL (Sheldrick, 2015)'
_computing_structure_solution 'ShelXT (Sheldrick, 2015)'
_diffrn_ambient_temperature 100(2)
_diffrn_detector_area_resol_mean 7.9
_diffrn_detector_type 'CCD area detector'
_diffrn_measured_fraction_theta_full 0.999
_diffrn_measured_fraction_theta_max 0.999
_diffrn_measurement_device 'three-circle diffractometer'
_diffrn_measurement_device_type 'Bruker SMART APEX2 area detector'
_diffrn_measurement_method '\w and \f scans'
_diffrn_radiation_type MoK\a
_diffrn_radiation_wavelength 0.71073
_diffrn_reflns_av_R_equivalents 0.0769
_diffrn_reflns_av_unetI/netI 0.0392
_diffrn_reflns_Laue_measured_fraction_full 0.999
_diffrn_reflns_Laue_measured_fraction_max 0.999
_diffrn_reflns_limit_h_max 33
_diffrn_reflns_limit_h_min -33
_diffrn_reflns_limit_k_max 19
_diffrn_reflns_limit_k_min -18
_diffrn_reflns_limit_l_max 34
_diffrn_reflns_limit_l_min -34
_diffrn_reflns_number 201998
_diffrn_reflns_point_group_measured_fraction_full 0.999
_diffrn_reflns_point_group_measured_fraction_max 0.999
_diffrn_reflns_theta_full 26.000
_diffrn_reflns_theta_max 26.372
_diffrn_reflns_theta_min 2.332
_exptl_absorpt_coefficient_mu 0.379
_exptl_absorpt_correction_T_max 0.7457
_exptl_absorpt_correction_T_min 0.6790
_exptl_absorpt_correction_type multi-scan
_exptl_absorpt_process_details
;
SADABS-2012/1 (Bruker,2012) was used for absorption correction.
wR2(int) was 0.0691 before and 0.0649 after correction.
The Ratio of minimum to maximum transmission is 0.9106.
The \l/2 correction factor is 0.0015.
;
_exptl_crystal_colour 'clear orange'
_exptl_crystal_colour_lustre clear
_exptl_crystal_colour_primary orange
_exptl_crystal_density_diffrn 1.191
_exptl_crystal_description block
_exptl_crystal_F_000 3928
_exptl_crystal_preparation 'reaction of Mo(silox)3(CO) with CO2'
_exptl_crystal_recrystallization_method 'slow evaporation of a pentane solution at -40 degrees Celsius'
_exptl_crystal_size_max 0.24
_exptl_crystal_size_mid 0.16
_exptl_crystal_size_min 0.12
_refine_diff_density_max 0.887
_refine_diff_density_min -0.881
_refine_diff_density_rms 0.079
_refine_ls_extinction_method none
_refine_ls_goodness_of_fit_ref 1.077
_refine_ls_hydrogen_treatment constr
_refine_ls_matrix_type full
_refine_ls_number_parameters 1212
_refine_ls_number_reflns 20874
_refine_ls_number_restraints 1095
_refine_ls_restrained_S_all 1.082
_refine_ls_R_factor_all 0.0686
_refine_ls_R_factor_gt 0.0413
_refine_ls_shift/su_max 0.002
_refine_ls_shift/su_mean 0.000
_refine_ls_structure_factor_coef Fsqd
_refine_ls_weighting_details 'w=1/[\s^2^(Fo^2^)+(0.0289P)^2^+16.9600P] where P=(Fo^2^+2Fc^2^)/3'
_refine_ls_weighting_scheme calc
_refine_ls_wR_factor_gt 0.0851
_refine_ls_wR_factor_ref 0.0984
_reflns_Friedel_coverage 0.000
_reflns_number_gt 15639
_reflns_number_total 20874
_reflns_threshold_expression 'I > 2\s(I)'
_cod_data_source_file c9sc01955c2.cif
_cod_data_source_block mo_CCDC1
_cod_database_code 1551048
_shelx_shelxl_version_number 2014/7
_shelx_space_group_comment
;
The symmetry employed for this shelxl refinement is uniquely defined
by the following loop, which should always be used as a source of
symmetry information in preference to the above space-group names.
They are only intended as comments.
;
_olex2_refinement_description
;
1. Fixed Uiso
 At 1.5 times of:
  All C(H,H,H) groups
2. Uiso/Uaniso restraints and constraints
Uanis(C51B) \\sim Ueq, Uanis(C51A) \\sim Ueq: with sigma of 0.01 and sigma for
terminal atoms of 0.01
3. Rigid body (RIGU) restrains
 All non-hydrogen atoms
 with sigma for 1-2 distances of 0.004 and sigma for 1-3 distances of 0.004
4. Others
 Sof(C52A)=Sof(H52A)=Sof(H52B)=Sof(H52C)=Sof(C54A)=Sof(H54A)=Sof(H54B)=
 Sof(H54C)=Sof(C53A)=Sof(H53A)=Sof(H53B)=Sof(H53C)=Sof(O22A)=Sof(C51A)=
 Sof(O23A)=Sof(C55A)=Sof(C1AA)=Sof(H1AA)=Sof(H1AB)=Sof(H1AC)=Sof(C59A)=
 Sof(C57A)=Sof(H57D)=Sof(H57E)=Sof(H57F)=Sof(O24A)=Sof(C60A)=Sof(H60D)=
 Sof(H60E)=Sof(H60F)=Sof(C56A)=Sof(H56D)=Sof(H56E)=Sof(H56F)=Sof(C61B)=
 Sof(H61D)=Sof(H61E)=Sof(H61F)=Sof(C58A)=Sof(H58D)=Sof(H58E)=Sof(H58F)=1-FVAR(1)
 Sof(O22B)=Sof(C51B)=Sof(O23B)=Sof(C55B)=Sof(C62B)=Sof(H62A)=Sof(H62B)=
 Sof(H62C)=Sof(C59B)=Sof(C57B)=Sof(H57A)=Sof(H57B)=Sof(H57C)=Sof(C56B)=
 Sof(H56A)=Sof(H56B)=Sof(H56C)=Sof(O24B)=Sof(C60B)=Sof(H60A)=Sof(H60B)=
 Sof(H60C)=Sof(C58B)=Sof(H58A)=Sof(H58B)=Sof(H58C)=Sof(C61A)=Sof(H61A)=
 Sof(H61B)=Sof(H61C)=Sof(C52B)=Sof(H52D)=Sof(H52E)=Sof(H52F)=Sof(C54B)=
 Sof(H54D)=Sof(H54E)=Sof(H54F)=Sof(C53B)=Sof(H53D)=Sof(H53E)=Sof(H53F)=FVAR(1)
 Sof(C4A)=Sof(H4AA)=Sof(H4AB)=Sof(H4AC)=Sof(C2A)=Sof(C5A)=Sof(H5AA)=Sof(H5AB)=
 Sof(H5AC)=Sof(C3A)=Sof(H3AA)=Sof(H3AB)=Sof(H3AC)=1-FVAR(2)
 Sof(C2B)=Sof(C4B)=Sof(H4BA)=Sof(H4BB)=Sof(H4BC)=Sof(C5B)=Sof(H5BA)=Sof(H5BB)=
 Sof(H5BC)=Sof(C3B)=Sof(H3BA)=Sof(H3BB)=Sof(H3BC)=FVAR(2)
5.a Idealised Me refined as rotating group:
 C29(H29A,H29B,H29C), C27(H27A,H27B,H27C), C65(H65A,H65B,H65C), C28(H28A,H28B,
 H28C), C64(H64A,H64B,H64C), C66(H66A,H66B,H66C), C62B(H62A,H62B,H62C),
 C35(H35A,H35B,H35C), C70(H70A,H70B,H70C), C69(H69A,H69B,H69C), C23(H23A,H23B,
 H23C), C13(H13A,H13B,H13C), C25(H25A,H25B,H25C), C33(H33A,H33B,H33C),
 C57B(H57A,H57B,H57C), C40(H40A,H40B,H40C), C56B(H56A,H56B,H56C), C42(H42A,H42B,
 H42C), C41(H41A,H41B,H41C), C31(H31A,H31B,H31C), C11(H11A,H11B,H11C), C73(H73A,
 H73B,H73C), C68(H68A,H68B,H68C), C60B(H60A,H60B,H60C), C8(H8A,H8B,H8C),
 C44(H44A,H44B,H44C), C32(H32A,H32B,H32C), C20(H20A,H20B,H20C), C16(H16A,H16B,
 H16C), C45(H45A,H45B,H45C), C17(H17A,H17B,H17C), C21(H21A,H21B,H21C), C74(H74A,
 H74B,H74C), C36(H36A,H36B,H36C), C19(H19A,H19B,H19C), C72(H72A,H72B,H72C),
 C15(H15A,H15B,H15C), C24(H24A,H24B,H24C), C37(H37A,H37B,H37C), C46(H46A,H46B,
 H46C), C48(H48A,H48B,H48C), C49(H49A,H49B,H49C), C12(H12A,H12B,H12C), C9(H9A,
 H9B,H9C), C7(H7A,H7B,H7C), C50(H50A,H50B,H50C), C58B(H58A,H58B,H58C),
 C61A(H61A,H61B,H61C), C4B(H4BA,H4BB,H4BC), C5B(H5BA,H5BB,H5BC), C3B(H3BA,H3BB,
 H3BC), C52A(H52A,H52B,H52C), C54A(H54A,H54B,H54C), C53A(H53A,H53B,H53C),
 C1AA(H1AA,H1AB,H1AC), C57A(H57D,H57E,H57F), C60A(H60D,H60E,H60F), C56A(H56D,
 H56E,H56F), C61B(H61D,H61E,H61F), C52B(H52D,H52E,H52F), C54B(H54D,H54E,H54F),
 C58A(H58D,H58E,H58F), C53B(H53D,H53E,H53F), C4A(H4AA,H4AB,H4AC), C5A(H5AA,H5AB,
 H5AC), C3A(H3AA,H3AB,H3AC)
;
_olex2_exptl_crystal_mounting_method 'mounted in paratone oil'
_olex2_submission_special_instructions 'No special instructions were received'

loop_
_space_group_symop_operation_xyz
'x, y, z'
'-x, y+1/2, -z+1/2'
'-x, -y, -z'
'x, -y-1/2, z-1/2'

loop_
_atom_site_label
_atom_site_type_symbol
_atom_site_fract_x
_atom_site_fract_y
_atom_site_fract_z
_atom_site_U_iso_or_equiv
_atom_site_adp_type
_atom_site_occupancy
_atom_site_site_symmetry_order
_atom_site_calc_flag
_atom_site_refinement_flags_posn
_atom_site_refinement_flags_adp
_atom_site_refinement_flags_occupancy
_atom_site_disorder_assembly
_atom_site_disorder_group
Mo2 Mo 0.43644(2) 0.75258(2) 0.76236(2) 0.00942(6) Uani 1 1 d . U . . .
Mo1 Mo 0.06389(2) 0.27173(2) 0.23348(2) 0.01067(6) Uani 1 1 d . U . . .
Si6 Si 0.53671(3) 0.72124(5) 0.75265(3) 0.01382(15) Uani 1 1 d . U . . .
Si3 Si -0.03588(3) 0.23419(4) 0.24309(3) 0.01441(15) Uani 1 1 d . U . . .
Si1 Si 0.18366(3) 0.21497(5) 0.34960(3) 0.01568(16) Uani 1 1 d . U . . .
Si5 Si 0.31980(3) 0.72009(5) 0.64035(3) 0.01861(16) Uani 1 1 d . U . . .
Si2 Si 0.05497(3) 0.25381(5) 0.10856(3) 0.01792(16) Uani 1 1 d . U . . .
Si4 Si 0.44708(3) 0.74022(5) 0.88832(3) 0.01660(16) Uani 1 1 d . U . . .
O14 O 0.45197(8) 0.71207(11) 0.83332(7) 0.0164(4) Uani 1 1 d . U . . .
O2 O 0.04941(8) 0.22723(11) 0.16349(7) 0.0150(4) Uani 1 1 d . U . . .
O17 O 0.49187(8) 0.64763(11) 0.75296(7) 0.0157(4) Uani 1 1 d . U . . .
O4 O 0.01122(8) 0.16325(10) 0.24451(7) 0.0149(4) Uani 1 1 d . U . . .
O3 O -0.00361(7) 0.31792(11) 0.23551(7) 0.0134(4) Uani 1 1 d . U . . .
O16 O 0.50214(8) 0.80296(11) 0.75894(7) 0.0150(4) Uani 1 1 d . U . . .
O1 O 0.12398(8) 0.24560(12) 0.30184(8) 0.0242(4) Uani 1 1 d . U . . .
O15 O 0.37751(8) 0.71625(13) 0.69530(7) 0.0230(4) Uani 1 1 d . U . . .
O19 O 0.43137(9) 0.84105(12) 0.88141(8) 0.0223(4) Uani 1 1 d . U . . .
O20 O 0.39793(8) 0.69002(12) 0.89514(8) 0.0202(4) Uani 1 1 d . U . . .
O10 O 0.07083(9) 0.35484(13) 0.11478(8) 0.0241(5) Uani 1 1 d . U . . .
O25 O 0.54609(8) 0.72308(12) 0.69878(7) 0.0166(4) Uani 1 1 d . U . . .
O12 O -0.09462(8) 0.21339(12) 0.19099(8) 0.0209(4) Uani 1 1 d . U . . .
O8 O 0.16906(8) 0.16717(13) 0.39333(8) 0.0238(5) Uani 1 1 d . U . . .
O11 O -0.00280(8) 0.23124(13) 0.05465(8) 0.0250(5) Uani 1 1 d . U . . .
O18 O 0.37759(10) 0.92295(13) 0.76334(9) 0.0322(5) Uani 1 1 d . U . . .
O7 O 0.21279(9) 0.14550(15) 0.32712(8) 0.0310(5) Uani 1 1 d . U . . .
O9 O 0.10459(9) 0.20192(13) 0.10307(8) 0.0264(5) Uani 1 1 d . U . . .
O26 O 0.59624(8) 0.70423(15) 0.80457(8) 0.0278(5) Uani 1 1 d . U . . .
O13 O -0.04589(9) 0.23567(12) 0.29653(8) 0.0253(5) Uani 1 1 d . U . . .
O22B O 0.2641(5) 0.7220(5) 0.6489(5) 0.0167(17) Uani 0.514(3) 1 d . U P A 1
O21 O 0.50499(9) 0.71888(17) 0.94191(8) 0.0348(6) Uani 1 1 d . U . . .
O5 O 0.11740(10) 0.44541(14) 0.22916(11) 0.0409(6) Uani 1 1 d . U . . .
C38 C 0.39990(12) 0.85859(17) 0.76451(11) 0.0188(6) Uani 1 1 d . U . . .
O6 O 0.22664(11) 0.29273(16) 0.37504(10) 0.0532(8) Uani 1 1 d . U . . .
C1 C 0.09667(12) 0.37986(18) 0.22835(12) 0.0223(6) Uani 1 1 d . U . . .
C26 C 0.01498(12) 0.06833(16) 0.25000(12) 0.0180(6) Uani 1 1 d . U . . .
C63 C 0.49015(14) 0.55260(17) 0.74873(13) 0.0238(7) Uani 1 1 d . U . . .
C29 C 0.06933(13) 0.04379(18) 0.24927(14) 0.0285(7) Uani 1 1 d . U . . .
H29A H 0.0684 0.0630 0.2149 0.043 Uiso 1 1 calc GR . . . .
H29B H 0.0740 -0.0188 0.2524 0.043 Uiso 1 1 calc GR . . . .
H29C H 0.1007 0.0713 0.2801 0.043 Uiso 1 1 calc GR . . . .
C67 C 0.51488(12) 0.75526(16) 0.64330(10) 0.0156(5) Uani 1 1 d . U . . .
C27 C -0.03494(14) 0.02838(18) 0.20314(13) 0.0306(7) Uani 1 1 d . U . . .
H27A H -0.0693 0.0485 0.2037 0.046 Uiso 1 1 calc GR . . . .
H27B H -0.0326 -0.0344 0.2067 0.046 Uiso 1 1 calc GR . . . .
H27C H -0.0354 0.0451 0.1685 0.046 Uiso 1 1 calc GR . . . .
C65 C 0.48803(15) 0.52692(18) 0.69439(13) 0.0310(8) Uani 1 1 d . U . . .
H65A H 0.4548 0.5522 0.6644 0.047 Uiso 1 1 calc GR . . . .
H65B H 0.4863 0.4641 0.6910 0.047 Uiso 1 1 calc GR . . . .
H65C H 0.5217 0.5479 0.6927 0.047 Uiso 1 1 calc GR . . . .
C28 C 0.01704(15) 0.04363(18) 0.30451(13) 0.0298(7) Uani 1 1 d . U . . .
H28A H 0.0494 0.0712 0.3343 0.045 Uiso 1 1 calc GR . . . .
H28B H 0.0205 -0.0190 0.3090 0.045 Uiso 1 1 calc GR . . . .
H28C H -0.0174 0.0627 0.3054 0.045 Uiso 1 1 calc GR . . . .
C34 C -0.01522(15) 0.26712(19) 0.35239(12) 0.0286(7) Uani 1 1 d . U . . .
C10 C 0.19858(14) 0.1022(2) 0.43454(13) 0.0313(7) Uani 1 1 d . U . . .
C14 C 0.10745(15) 0.1184(2) 0.08112(13) 0.0323(8) Uani 1 1 d . U . . .
C51B C 0.2472(9) 0.7078(11) 0.6905(8) 0.027(3) Uani 0.514(3) 1 d . U P A 1
C64 C 0.43732(16) 0.52591(19) 0.75140(17) 0.0410(9) Uani 1 1 d . U . . .
H64A H 0.4395 0.5437 0.7866 0.061 Uiso 1 1 calc GR . . . .
H64B H 0.4332 0.4633 0.7478 0.061 Uiso 1 1 calc GR . . . .
H64C H 0.4050 0.5535 0.7216 0.061 Uiso 1 1 calc GR . . . .
O23B O 0.31248(16) 0.7777(2) 0.59104(15) 0.0199(9) Uani 0.514(3) 1 d . U P A 1
C66 C 0.54160(17) 0.5157(2) 0.79605(14) 0.0427(9) Uani 1 1 d . U . . .
H66A H 0.5752 0.5353 0.7937 0.064 Uiso 1 1 calc GR . . . .
H66B H 0.5399 0.4527 0.7944 0.064 Uiso 1 1 calc GR . . . .
H66C H 0.5431 0.5352 0.8306 0.064 Uiso 1 1 calc GR . . . .
C55B C 0.2969(7) 0.5747(8) 0.5669(6) 0.025(2) Uani 0.514(3) 1 d . U P A 1
C62B C 0.2298(8) 0.8680(12) 0.5491(10) 0.026(3) Uani 0.514(3) 1 d . U P A 1
H62A H 0.2171 0.8294 0.5174 0.039 Uiso 0.514(3) 1 calc GR . P A 1
H62B H 0.2169 0.9266 0.5366 0.039 Uiso 0.514(3) 1 calc GR . P A 1
H62C H 0.2144 0.8487 0.5735 0.039 Uiso 0.514(3) 1 calc GR . P A 1
C35 C -0.03746(16) 0.35530(19) 0.35511(15) 0.0356(8) Uani 1 1 d . U . . .
H35A H -0.0297 0.3950 0.3317 0.053 Uiso 1 1 calc GR . . . .
H35B H -0.0192 0.3762 0.3929 0.053 Uiso 1 1 calc GR . . . .
H35C H -0.0779 0.3519 0.3425 0.053 Uiso 1 1 calc GR . . . .
C22 C -0.06093(13) 0.2399(2) 0.04279(12) 0.0293(7) Uani 1 1 d . U . . .
C30 C -0.15229(13) 0.2278(2) 0.17910(14) 0.0289(7) Uani 1 1 d . U . . .
C43 C 0.39359(16) 0.60653(19) 0.91593(14) 0.0335(8) Uani 1 1 d . U . . .
C39 C 0.40729(16) 0.89557(19) 0.90815(14) 0.0319(8) Uani 1 1 d . U . . .
C70 C 0.53195(19) 0.6987(3) 0.60898(14) 0.0523(11) Uani 1 1 d . U . . .
H70A H 0.5728 0.6993 0.6239 0.078 Uiso 1 1 calc GR . . . .
H70B H 0.5150 0.7203 0.5713 0.078 Uiso 1 1 calc GR . . . .
H70C H 0.5192 0.6398 0.6093 0.078 Uiso 1 1 calc GR . . . .
C69 C 0.53320(18) 0.8468(2) 0.64280(14) 0.0444(10) Uani 1 1 d . U . . .
H69A H 0.5238 0.8819 0.6671 0.067 Uiso 1 1 calc GR . . . .
H69B H 0.5140 0.8697 0.6055 0.067 Uiso 1 1 calc GR . . . .
H69C H 0.5737 0.8483 0.6555 0.067 Uiso 1 1 calc GR . . . .
C59B C 0.2928(7) 0.8669(8) 0.5794(7) 0.024(2) Uani 0.514(3) 1 d . U P A 1
C6 C 0.24185(16) 0.1554(4) 0.29408(15) 0.0695(15) Uani 1 1 d . U . . .
C23 C -0.07063(15) 0.3244(2) 0.06520(14) 0.0394(9) Uani 1 1 d . U . . .
H23A H -0.0493 0.3245 0.1052 0.059 Uiso 1 1 calc GR . . . .
H23B H -0.1106 0.3309 0.0547 0.059 Uiso 1 1 calc GR . . . .
H23C H -0.0582 0.3724 0.0502 0.059 Uiso 1 1 calc GR . . . .
C18 C 0.09366(15) 0.4097(2) 0.08734(15) 0.0390(9) Uani 1 1 d . U . . .
C13 C 0.18841(16) 0.0149(2) 0.40691(16) 0.0479(10) Uani 1 1 d . U . . .
H13A H 0.1482 0.0030 0.3885 0.072 Uiso 1 1 calc GR . . . .
H13B H 0.2076 -0.0295 0.4344 0.072 Uiso 1 1 calc GR . . . .
H13C H 0.2029 0.0150 0.3800 0.072 Uiso 1 1 calc GR . . . .
C25 C -0.07651(16) 0.1635(2) 0.06754(15) 0.0422(9) Uani 1 1 d . U . . .
H25A H -0.0674 0.1101 0.0544 0.063 Uiso 1 1 calc GR . . . .
H25B H -0.1167 0.1651 0.0567 0.063 Uiso 1 1 calc GR . . . .
H25C H -0.0555 0.1661 0.1075 0.063 Uiso 1 1 calc GR . . . .
C33 C -0.16820(16) 0.1629(2) 0.21120(18) 0.0463(10) Uani 1 1 d . U . . .
H33A H -0.1600 0.1046 0.2032 0.069 Uiso 1 1 calc GR . . . .
H33B H -0.2082 0.1678 0.2006 0.069 Uiso 1 1 calc GR . . . .
H33C H -0.1466 0.1744 0.2504 0.069 Uiso 1 1 calc GR . . . .
C57B C 0.2340(8) 0.5963(16) 0.5383(8) 0.030(3) Uani 0.514(3) 1 d . U P A 1
H57A H 0.2290 0.6577 0.5293 0.045 Uiso 0.514(3) 1 calc GR . P A 1
H57B H 0.2175 0.5824 0.5627 0.045 Uiso 0.514(3) 1 calc GR . P A 1
H57C H 0.2154 0.5625 0.5046 0.045 Uiso 0.514(3) 1 calc GR . P A 1
C40 C 0.34450(16) 0.8816(2) 0.88069(16) 0.0434(9) Uani 1 1 d . U . . .
H40A H 0.3289 0.8977 0.8420 0.065 Uiso 1 1 calc GR . . . .
H40B H 0.3276 0.9173 0.8987 0.065 Uiso 1 1 calc GR . . . .
H40C H 0.3365 0.8209 0.8836 0.065 Uiso 1 1 calc GR . . . .
C56B C 0.3239(7) 0.6033(8) 0.5291(7) 0.037(3) Uani 0.514(3) 1 d . U P A 1
H56A H 0.3072 0.5704 0.4949 0.055 Uiso 0.514(3) 1 calc GR . P A 1
H56B H 0.3643 0.5927 0.5479 0.055 Uiso 0.514(3) 1 calc GR . P A 1
H56C H 0.3171 0.6648 0.5208 0.055 Uiso 0.514(3) 1 calc GR . P A 1
C42 C 0.43353(18) 0.8753(2) 0.96904(14) 0.0446(10) Uani 1 1 d . U . . .
H42A H 0.4238 0.8164 0.9743 0.067 Uiso 1 1 calc GR . . . .
H42B H 0.4194 0.9157 0.9872 0.067 Uiso 1 1 calc GR . . . .
H42C H 0.4743 0.8807 0.9848 0.067 Uiso 1 1 calc GR . . . .
C71 C 0.65324(13) 0.7230(3) 0.81578(13) 0.0411(9) Uani 1 1 d . U . . .
C41 C 0.4217(2) 0.9869(2) 0.89908(17) 0.0518(11) Uani 1 1 d . U . . .
H41A H 0.4625 0.9929 0.9148 0.078 Uiso 1 1 calc GR . . . .
H41B H 0.4073 1.0276 0.9168 0.078 Uiso 1 1 calc GR . . . .
H41C H 0.4048 0.9989 0.8598 0.078 Uiso 1 1 calc GR . . . .
C31 C -0.18629(14) 0.2133(3) 0.11806(15) 0.0444(9) Uani 1 1 d . U . . .
H31A H -0.1757 0.2559 0.0982 0.067 Uiso 1 1 calc GR . . . .
H31B H -0.2262 0.2192 0.1078 0.067 Uiso 1 1 calc GR . . . .
H31C H -0.1790 0.1553 0.1088 0.067 Uiso 1 1 calc GR . . . .
C11 C 0.26084(14) 0.1222(2) 0.46362(14) 0.0389(8) Uani 1 1 d . U . . .
H11A H 0.2760 0.1210 0.4372 0.058 Uiso 1 1 calc GR . . . .
H11B H 0.2801 0.0792 0.4922 0.058 Uiso 1 1 calc GR . . . .
H11C H 0.2666 0.1795 0.4802 0.058 Uiso 1 1 calc GR . . . .
C73 C 0.67100(16) 0.6593(3) 0.78428(15) 0.0521(11) Uani 1 1 d . U . . .
H73A H 0.6662 0.6005 0.7942 0.078 Uiso 1 1 calc GR . . . .
H73B H 0.7104 0.6689 0.7935 0.078 Uiso 1 1 calc GR . . . .
H73C H 0.6479 0.6678 0.7449 0.078 Uiso 1 1 calc GR . . . .
O24B O 0.32543(16) 0.6162(2) 0.61862(15) 0.0196(9) Uani 0.514(3) 1 d . U P A 1
C68 C 0.45285(14) 0.7509(3) 0.62476(14) 0.0433(9) Uani 1 1 d . U . . .
H68A H 0.4423 0.6917 0.6283 0.065 Uiso 1 1 calc GR . . . .
H68B H 0.4328 0.7689 0.5864 0.065 Uiso 1 1 calc GR . . . .
H68C H 0.4430 0.7891 0.6474 0.065 Uiso 1 1 calc GR . . . .
C60B C 0.3176(6) 0.8999(11) 0.5434(6) 0.044(3) Uani 0.514(3) 1 d . U P A 1
H60A H 0.3584 0.8955 0.5630 0.066 Uiso 0.514(3) 1 calc GR . P A 1
H60B H 0.3068 0.9601 0.5339 0.066 Uiso 0.514(3) 1 calc GR . P A 1
H60C H 0.3036 0.8653 0.5099 0.066 Uiso 0.514(3) 1 calc GR . P A 1
C8 C 0.21138(16) 0.2212(4) 0.24832(16) 0.0670(15) Uani 1 1 d . U . . .
H8A H 0.1729 0.2019 0.2255 0.100 Uiso 1 1 calc GR . . . .
H8B H 0.2310 0.2265 0.2258 0.100 Uiso 1 1 calc GR . . . .
H8C H 0.2108 0.2772 0.2645 0.100 Uiso 1 1 calc GR . . . .
C44 C 0.33200(17) 0.5947(2) 0.89985(17) 0.0480(10) Uani 1 1 d . U . . .
H44A H 0.3193 0.6412 0.9156 0.072 Uiso 1 1 calc GR . . . .
H44B H 0.3264 0.5393 0.9136 0.072 Uiso 1 1 calc GR . . . .
H44C H 0.3105 0.5959 0.8599 0.072 Uiso 1 1 calc GR . . . .
C32 C -0.15920(15) 0.3199(2) 0.19437(16) 0.0412(9) Uani 1 1 d . U . . .
H32A H -0.1372 0.3278 0.2339 0.062 Uiso 1 1 calc GR . . . .
H32B H -0.1988 0.3310 0.1838 0.062 Uiso 1 1 calc GR . . . .
H32C H -0.1461 0.3602 0.1752 0.062 Uiso 1 1 calc GR . . . .
C20 C 0.0785(2) 0.5009(2) 0.09588(19) 0.0584(12) Uani 1 1 d . U . . .
H20A H 0.0377 0.5064 0.0797 0.088 Uiso 1 1 calc GR . . . .
H20B H 0.0931 0.5417 0.0783 0.088 Uiso 1 1 calc GR . . . .
H20C H 0.0950 0.5132 0.1351 0.088 Uiso 1 1 calc GR . . . .
C16 C 0.08321(18) 0.0501(2) 0.10391(17) 0.0480(10) Uani 1 1 d . U . . .
H16A H 0.1032 0.0509 0.1439 0.072 Uiso 1 1 calc GR . . . .
H16B H 0.0873 -0.0066 0.0906 0.072 Uiso 1 1 calc GR . . . .
H16C H 0.0435 0.0620 0.0919 0.072 Uiso 1 1 calc GR . . . .
C45 C 0.4138(2) 0.5382(2) 0.88993(18) 0.0547(12) Uani 1 1 d . U . . .
H45A H 0.3928 0.5424 0.8500 0.082 Uiso 1 1 calc GR . . . .
H45B H 0.4080 0.4812 0.9017 0.082 Uiso 1 1 calc GR . . . .
H45C H 0.4538 0.5467 0.9011 0.082 Uiso 1 1 calc GR . . . .
C17 C 0.16952(17) 0.1022(3) 0.10053(17) 0.0509(11) Uani 1 1 d . U . . .
H17A H 0.1848 0.1473 0.0862 0.076 Uiso 1 1 calc GR . . . .
H17B H 0.1747 0.0460 0.0873 0.076 Uiso 1 1 calc GR . . . .
H17C H 0.1891 0.1030 0.1406 0.076 Uiso 1 1 calc GR . . . .
C21 C 0.06679(18) 0.3874(3) 0.02637(15) 0.0535(11) Uani 1 1 d . U . . .
H21A H 0.0782 0.3294 0.0216 0.080 Uiso 1 1 calc GR . . . .
H21B H 0.0790 0.4289 0.0071 0.080 Uiso 1 1 calc GR . . . .
H21C H 0.0260 0.3897 0.0113 0.080 Uiso 1 1 calc GR . . . .
C74 C 0.68814(16) 0.7105(4) 0.87751(14) 0.0650(14) Uani 1 1 d . U . . .
H74A H 0.6760 0.7517 0.8970 0.097 Uiso 1 1 calc GR . . . .
H74B H 0.7278 0.7201 0.8876 0.097 Uiso 1 1 calc GR . . . .
H74C H 0.6830 0.6518 0.8874 0.097 Uiso 1 1 calc GR . . . .
C36 C -0.0280(3) 0.2043(2) 0.38720(17) 0.0778(17) Uani 1 1 d . U . . .
H36A H -0.0684 0.2024 0.3748 0.117 Uiso 1 1 calc GR . . . .
H36B H -0.0090 0.2228 0.4255 0.117 Uiso 1 1 calc GR . . . .
H36C H -0.0146 0.1469 0.3839 0.117 Uiso 1 1 calc GR . . . .
C19 C 0.15664(16) 0.3973(3) 0.11442(19) 0.0547(11) Uani 1 1 d . U . . .
H19A H 0.1720 0.4085 0.1537 0.082 Uiso 1 1 calc GR . . . .
H19B H 0.1733 0.4373 0.0984 0.082 Uiso 1 1 calc GR . . . .
H19C H 0.1653 0.3381 0.1087 0.082 Uiso 1 1 calc GR . . . .
C72 C 0.65704(15) 0.8152(3) 0.79992(15) 0.0476(10) Uani 1 1 d . U . . .
H72A H 0.6351 0.8218 0.7602 0.071 Uiso 1 1 calc GR . . . .
H72B H 0.6962 0.8297 0.8108 0.071 Uiso 1 1 calc GR . . . .
H72C H 0.6422 0.8538 0.8185 0.071 Uiso 1 1 calc GR . . . .
C15 C 0.07598(19) 0.1212(3) 0.01885(14) 0.0540(12) Uani 1 1 d . U . . .
H15A H 0.0364 0.1337 0.0074 0.081 Uiso 1 1 calc GR . . . .
H15B H 0.0794 0.0655 0.0039 0.081 Uiso 1 1 calc GR . . . .
H15C H 0.0919 0.1664 0.0052 0.081 Uiso 1 1 calc GR . . . .
C24 C -0.09364(15) 0.2377(3) -0.01956(13) 0.0470(10) Uani 1 1 d . U . . .
H24A H -0.0837 0.2879 -0.0349 0.071 Uiso 1 1 calc GR . . . .
H24B H -0.1339 0.2386 -0.0304 0.071 Uiso 1 1 calc GR . . . .
H24C H -0.0843 0.1851 -0.0333 0.071 Uiso 1 1 calc GR . . . .
C37 C 0.04699(17) 0.2728(3) 0.36972(14) 0.0575(12) Uani 1 1 d . U . . .
H37A H 0.0609 0.2161 0.3660 0.086 Uiso 1 1 calc GR . . . .
H37B H 0.0667 0.2915 0.4079 0.086 Uiso 1 1 calc GR . . . .
H37C H 0.0536 0.3143 0.3464 0.086 Uiso 1 1 calc GR . . . .
C46 C 0.4279(2) 0.6070(3) 0.97816(15) 0.0546(11) Uani 1 1 d . U . . .
H46A H 0.4673 0.6178 0.9879 0.082 Uiso 1 1 calc GR . . . .
H46B H 0.4244 0.5511 0.9928 0.082 Uiso 1 1 calc GR . . . .
H46C H 0.4141 0.6523 0.9937 0.082 Uiso 1 1 calc GR . . . .
C48 C 0.57097(16) 0.8129(3) 0.92974(16) 0.0637(13) Uani 1 1 d . U . . .
H48A H 0.5496 0.8114 0.8898 0.096 Uiso 1 1 calc GR . . . .
H48B H 0.6108 0.8209 0.9401 0.096 Uiso 1 1 calc GR . . . .
H48C H 0.5577 0.8607 0.9441 0.096 Uiso 1 1 calc GR . . . .
C47 C 0.56288(14) 0.7286(3) 0.95338(13) 0.0559(12) Uani 1 1 d . U . . .
C49 C 0.57901(18) 0.6517(4) 0.92910(17) 0.0704(15) Uani 1 1 d . U . . .
H49A H 0.5722 0.5984 0.9442 0.106 Uiso 1 1 calc GR . . . .
H49B H 0.6187 0.6556 0.9382 0.106 Uiso 1 1 calc GR . . . .
H49C H 0.5564 0.6517 0.8893 0.106 Uiso 1 1 calc GR . . . .
C12 C 0.17271(19) 0.1067(4) 0.47328(17) 0.0732(15) Uani 1 1 d . U . . .
H12A H 0.1785 0.1643 0.4895 0.110 Uiso 1 1 calc GR . . . .
H12B H 0.1904 0.0639 0.5023 0.110 Uiso 1 1 calc GR . . . .
H12C H 0.1325 0.0949 0.4531 0.110 Uiso 1 1 calc GR . . . .
C9 C 0.2403(2) 0.0667(4) 0.27047(18) 0.107(2) Uani 1 1 d . U . . .
H9A H 0.2581 0.0252 0.3003 0.161 Uiso 1 1 calc GR . . . .
H9B H 0.2606 0.0678 0.2484 0.161 Uiso 1 1 calc GR . . . .
H9C H 0.2014 0.0498 0.2474 0.161 Uiso 1 1 calc GR . . . .
C7 C 0.30162(18) 0.1847(5) 0.33142(19) 0.116(3) Uani 1 1 d . U . . .
H7A H 0.3007 0.2365 0.3513 0.174 Uiso 1 1 calc GR . . . .
H7B H 0.3209 0.1974 0.3093 0.174 Uiso 1 1 calc GR . . . .
H7C H 0.3216 0.1389 0.3576 0.174 Uiso 1 1 calc GR . . . .
C50 C 0.59558(17) 0.7275(5) 1.01591(15) 0.096(2) Uani 1 1 d . U . . .
H50A H 0.5877 0.7803 1.0307 0.144 Uiso 1 1 calc GR . . . .
H50B H 0.6357 0.7241 1.0268 0.144 Uiso 1 1 calc GR . . . .
H50C H 0.5842 0.6775 1.0302 0.144 Uiso 1 1 calc GR . . . .
C58B C 0.3051(3) 0.4778(4) 0.5790(3) 0.0351(16) Uani 0.514(3) 1 d . U P A 1
H58A H 0.2871 0.4612 0.6017 0.053 Uiso 0.514(3) 1 calc GR . P A 1
H58B H 0.3451 0.4648 0.5986 0.053 Uiso 0.514(3) 1 calc GR . P A 1
H58C H 0.2882 0.4456 0.5446 0.053 Uiso 0.514(3) 1 calc GR . P A 1
C61A C 0.2940(3) 0.9746(4) 0.6086(3) 0.0311(15) Uani 0.514(3) 1 d . U P A 2
H61A H 0.3324 0.9937 0.6318 0.047 Uiso 0.514(3) 1 calc GR . P A 2
H61B H 0.2734 0.9722 0.6303 0.047 Uiso 0.514(3) 1 calc GR . P A 2
H61C H 0.2755 1.0151 0.5783 0.047 Uiso 0.514(3) 1 calc GR . P A 2
C2B C 0.2182(4) 0.3757(4) 0.4074(3) 0.0306(16) Uani 0.538(6) 1 d . U P B 1
C4B C 0.2409(4) 0.3541(4) 0.4662(3) 0.053(2) Uani 0.538(6) 1 d . U P B 1
H4BA H 0.2175 0.3099 0.4709 0.079 Uiso 0.538(6) 1 calc GR . P B 1
H4BB H 0.2411 0.4058 0.4867 0.079 Uiso 0.538(6) 1 calc GR . P B 1
H4BC H 0.2792 0.3324 0.4797 0.079 Uiso 0.538(6) 1 calc GR . P B 1
C5B C 0.1580(4) 0.4062(5) 0.3869(4) 0.059(2) Uani 0.538(6) 1 d . U P B 1
H5BA H 0.1418 0.4184 0.3476 0.088 Uiso 0.538(6) 1 calc GR . P B 1
H5BB H 0.1574 0.4585 0.4065 0.088 Uiso 0.538(6) 1 calc GR . P B 1
H5BC H 0.1361 0.3611 0.3933 0.088 Uiso 0.538(6) 1 calc GR . P B 1
C3B C 0.2510(4) 0.4454(5) 0.3966(4) 0.066(3) Uani 0.538(6) 1 d . U P B 1
H3BA H 0.2882 0.4237 0.4047 0.098 Uiso 0.538(6) 1 calc GR . P B 1
H3BB H 0.2547 0.4951 0.4200 0.098 Uiso 0.538(6) 1 calc GR . P B 1
H3BC H 0.2313 0.4629 0.3582 0.098 Uiso 0.538(6) 1 calc GR . P B 1
C52A C 0.1892(6) 0.6850(9) 0.6666(6) 0.056(4) Uani 0.486(3) 1 d . U P A 2
H52A H 0.1743 0.6464 0.6350 0.084 Uiso 0.486(3) 1 calc GR . P A 2
H52B H 0.1727 0.7423 0.6554 0.084 Uiso 0.486(3) 1 calc GR . P A 2
H52C H 0.1799 0.6625 0.6948 0.084 Uiso 0.486(3) 1 calc GR . P A 2
C54A C 0.2751(4) 0.5990(5) 0.7086(4) 0.056(2) Uani 0.486(3) 1 d . U P A 2
H54A H 0.2657 0.5798 0.7374 0.084 Uiso 0.486(3) 1 calc GR . P A 2
H54B H 0.3159 0.6012 0.7230 0.084 Uiso 0.486(3) 1 calc GR . P A 2
H54C H 0.2594 0.5587 0.6779 0.084 Uiso 0.486(3) 1 calc GR . P A 2
C53A C 0.2756(4) 0.7489(6) 0.7395(3) 0.048(2) Uani 0.486(3) 1 d . U P A 2
H53A H 0.2635 0.8084 0.7289 0.071 Uiso 0.486(3) 1 calc GR . P A 2
H53B H 0.3165 0.7458 0.7558 0.071 Uiso 0.486(3) 1 calc GR . P A 2
H53C H 0.2632 0.7295 0.7661 0.071 Uiso 0.486(3) 1 calc GR . P A 2
O22A O 0.2678(5) 0.6950(5) 0.6485(5) 0.0174(18) Uani 0.486(3) 1 d . U P A 2
C51A C 0.2499(10) 0.6909(11) 0.6886(9) 0.029(3) Uani 0.486(3) 1 d . U P A 2
O23A O 0.32260(16) 0.8311(2) 0.63334(14) 0.0145(9) Uani 0.486(3) 1 d . U P A 2
C55A C 0.3004(7) 0.5958(8) 0.5648(7) 0.021(2) Uani 0.486(3) 1 d . U P A 2
C1AA C 0.2353(8) 0.8503(13) 0.5496(9) 0.026(3) Uani 0.486(3) 1 d . U P A 2
H1AA H 0.2380 0.7911 0.5388 0.038 Uiso 0.486(3) 1 calc GR . P A 2
H1AB H 0.2166 0.8862 0.5169 0.038 Uiso 0.486(3) 1 calc GR . P A 2
H1AC H 0.2135 0.8510 0.5702 0.038 Uiso 0.486(3) 1 calc GR . P A 2
C59A C 0.2949(8) 0.8859(9) 0.5861(7) 0.022(3) Uani 0.486(3) 1 d . U P A 2
C57A C 0.2381(8) 0.6020(16) 0.5278(8) 0.025(3) Uani 0.486(3) 1 d . U P A 2
H57D H 0.2190 0.6189 0.5494 0.038 Uiso 0.486(3) 1 calc GR . P A 2
H57E H 0.2240 0.5459 0.5107 0.038 Uiso 0.486(3) 1 calc GR . P A 2
H57F H 0.2310 0.6451 0.4994 0.038 Uiso 0.486(3) 1 calc GR . P A 2
O24A O 0.31891(15) 0.6807(2) 0.58883(14) 0.0144(9) Uani 0.486(3) 1 d . U P A 2
C60A C 0.3305(7) 0.8860(11) 0.5553(6) 0.037(3) Uani 0.486(3) 1 d . U P A 2
H60D H 0.3676 0.9097 0.5790 0.056 Uiso 0.486(3) 1 calc GR . P A 2
H60E H 0.3122 0.9214 0.5223 0.056 Uiso 0.486(3) 1 calc GR . P A 2
H60F H 0.3344 0.8270 0.5450 0.056 Uiso 0.486(3) 1 calc GR . P A 2
C56A C 0.3328(7) 0.5777(8) 0.5336(7) 0.033(3) Uani 0.486(3) 1 d . U P A 2
H56D H 0.3226 0.5209 0.5165 0.050 Uiso 0.486(3) 1 calc GR . P A 2
H56E H 0.3730 0.5788 0.5588 0.050 Uiso 0.486(3) 1 calc GR . P A 2
H56F H 0.3242 0.6217 0.5053 0.050 Uiso 0.486(3) 1 calc GR . P A 2
C61B C 0.3129(4) 0.9164(4) 0.6315(3) 0.044(2) Uani 0.486(3) 1 d . U P A 1
H61D H 0.2993 0.8889 0.6554 0.066 Uiso 0.486(3) 1 calc GR . P A 1
H61E H 0.2987 0.9754 0.6235 0.066 Uiso 0.486(3) 1 calc GR . P A 1
H61F H 0.3539 0.9173 0.6499 0.066 Uiso 0.486(3) 1 calc GR . P A 1
C52B C 0.1978(5) 0.6455(9) 0.6703(6) 0.064(4) Uani 0.514(3) 1 d . U P A 1
H52D H 0.1702 0.6619 0.6333 0.096 Uiso 0.514(3) 1 calc GR . P A 1
H52E H 0.1805 0.6476 0.6949 0.096 Uiso 0.514(3) 1 calc GR . P A 1
H52F H 0.2111 0.5870 0.6696 0.096 Uiso 0.514(3) 1 calc GR . P A 1
C54B C 0.2916(3) 0.6828(5) 0.7456(2) 0.0317(15) Uani 0.514(3) 1 d . U P A 1
H54D H 0.3060 0.6256 0.7436 0.048 Uiso 0.514(3) 1 calc GR . P A 1
H54E H 0.2759 0.6817 0.7716 0.048 Uiso 0.514(3) 1 calc GR . P A 1
H54F H 0.3222 0.7247 0.7578 0.048 Uiso 0.514(3) 1 calc GR . P A 1
C58A C 0.3137(3) 0.5286(4) 0.6088(3) 0.0320(16) Uani 0.486(3) 1 d . U P A 2
H58D H 0.2938 0.5423 0.6302 0.048 Uiso 0.486(3) 1 calc GR . P A 2
H58E H 0.3541 0.5280 0.6329 0.048 Uiso 0.486(3) 1 calc GR . P A 2
H58F H 0.3018 0.4719 0.5918 0.048 Uiso 0.486(3) 1 calc GR . P A 2
C53B C 0.2306(4) 0.8030(5) 0.6882(3) 0.053(2) Uani 0.514(3) 1 d . U P A 1
H53D H 0.2619 0.8395 0.6919 0.079 Uiso 0.514(3) 1 calc GR . P A 1
H53E H 0.2212 0.8152 0.7181 0.079 Uiso 0.514(3) 1 calc GR . P A 1
H53F H 0.1980 0.8148 0.6531 0.079 Uiso 0.514(3) 1 calc GR . P A 1
C4A C 0.1927(6) 0.4008(10) 0.3942(8) 0.123(6) Uani 0.462(6) 1 d . U P B 2
H4AA H 0.1580 0.3927 0.3604 0.184 Uiso 0.462(6) 1 calc GR . P B 2
H4AB H 0.1974 0.4620 0.4041 0.184 Uiso 0.462(6) 1 calc GR . P B 2
H4AC H 0.1910 0.3674 0.4237 0.184 Uiso 0.462(6) 1 calc GR . P B 2
C2A C 0.2386(4) 0.3726(5) 0.3862(5) 0.053(3) Uani 0.462(6) 1 d . U P B 2
C5A C 0.2393(5) 0.4229(7) 0.3365(5) 0.091(4) Uani 0.462(6) 1 d . U P B 2
H5AA H 0.2716 0.4042 0.3315 0.137 Uiso 0.462(6) 1 calc GR . P B 2
H5AB H 0.2421 0.4848 0.3440 0.137 Uiso 0.462(6) 1 calc GR . P B 2
H5AC H 0.2048 0.4108 0.3032 0.137 Uiso 0.462(6) 1 calc GR . P B 2
C3A C 0.2946(3) 0.3846(5) 0.4351(3) 0.036(2) Uani 0.462(6) 1 d . U P B 2
H3AA H 0.2957 0.3519 0.4661 0.054 Uiso 0.462(6) 1 calc GR . P B 2
H3AB H 0.3005 0.4458 0.4446 0.054 Uiso 0.462(6) 1 calc GR . P B 2
H3AC H 0.3241 0.3640 0.4264 0.054 Uiso 0.462(6) 1 calc GR . P B 2

loop_
_atom_site_aniso_label
_atom_site_aniso_U_11
_atom_site_aniso_U_22
_atom_site_aniso_U_33
_atom_site_aniso_U_23
_atom_site_aniso_U_13
_atom_site_aniso_U_12
Mo2 0.00947(12) 0.01014(10) 0.00873(10) 0.00102(8) 0.00420(9) 0.00067(8)
Mo1 0.00983(12) 0.01104(10) 0.00911(11) 0.00075(8) 0.00252(9) 0.00094(8)
Si6 0.0112(4) 0.0199(4) 0.0111(3) 0.0015(3) 0.0057(3) 0.0037(3)
Si3 0.0184(4) 0.0126(3) 0.0177(4) 0.0016(3) 0.0129(3) 0.0021(3)
Si1 0.0123(4) 0.0147(3) 0.0136(4) 0.0033(3) 0.0003(3) -0.0017(3)
Si5 0.0115(4) 0.0326(4) 0.0115(4) 0.0073(3) 0.0051(3) 0.0048(3)
Si2 0.0161(4) 0.0268(4) 0.0142(4) 0.0077(3) 0.0098(3) 0.0093(3)
Si4 0.0143(4) 0.0261(4) 0.0102(3) 0.0010(3) 0.0062(3) 0.0014(3)
O14 0.0168(10) 0.0215(10) 0.0116(9) 0.0024(7) 0.0069(8) 0.0033(8)
O2 0.0149(10) 0.0182(9) 0.0119(9) 0.0012(7) 0.0062(8) 0.0011(7)
O17 0.0229(11) 0.0106(8) 0.0187(10) 0.0048(7) 0.0139(9) 0.0064(7)
O4 0.0177(10) 0.0088(8) 0.0231(10) 0.0016(7) 0.0135(9) 0.0012(7)
O3 0.0141(10) 0.0128(9) 0.0139(9) 0.0012(7) 0.0070(8) 0.0015(7)
O16 0.0132(10) 0.0161(9) 0.0180(10) -0.0035(7) 0.0090(8) -0.0013(7)
O1 0.0214(11) 0.0268(11) 0.0152(10) -0.0010(8) 0.0004(9) 0.0105(8)
O15 0.0145(10) 0.0410(12) 0.0127(9) -0.0009(8) 0.0054(8) -0.0084(9)
O19 0.0320(13) 0.0211(10) 0.0227(11) -0.0069(8) 0.0201(10) -0.0051(8)
O20 0.0247(11) 0.0210(10) 0.0189(10) 0.0028(8) 0.0135(9) -0.0013(8)
O10 0.0234(12) 0.0282(11) 0.0260(11) 0.0144(8) 0.0158(10) 0.0074(8)
O25 0.0158(10) 0.0233(10) 0.0123(9) 0.0033(7) 0.0078(8) 0.0052(8)
O12 0.0120(10) 0.0260(10) 0.0285(11) -0.0037(8) 0.0124(9) -0.0005(8)
O8 0.0191(11) 0.0334(11) 0.0194(10) 0.0100(8) 0.0093(9) 0.0098(9)
O11 0.0189(11) 0.0436(12) 0.0124(9) 0.0036(8) 0.0071(9) 0.0130(9)
O18 0.0417(15) 0.0209(11) 0.0479(14) 0.0098(10) 0.0325(13) 0.0147(10)
O7 0.0244(12) 0.0531(14) 0.0207(11) 0.0126(10) 0.0147(10) 0.0186(10)
O9 0.0240(12) 0.0365(12) 0.0257(11) 0.0121(9) 0.0173(10) 0.0155(9)
O26 0.0108(11) 0.0592(14) 0.0137(10) 0.0069(9) 0.0058(9) 0.0083(9)
O13 0.0344(13) 0.0272(11) 0.0255(11) 0.0066(8) 0.0234(10) 0.0087(9)
O22B 0.009(2) 0.026(5) 0.015(2) 0.000(3) 0.0056(19) -0.001(3)
O21 0.0174(12) 0.0762(17) 0.0112(10) 0.0054(10) 0.0067(9) 0.0105(11)
O5 0.0424(16) 0.0211(11) 0.0714(18) -0.0092(11) 0.0366(14) -0.0149(10)
C38 0.0193(16) 0.0192(13) 0.0224(15) 0.0023(11) 0.0134(13) 0.0000(11)
O6 0.0524(17) 0.0447(14) 0.0357(14) -0.0002(11) -0.0034(13) -0.0343(12)
C1 0.0153(16) 0.0220(14) 0.0310(17) -0.0002(12) 0.0117(14) 0.0008(11)
C26 0.0230(16) 0.0087(12) 0.0262(15) 0.0004(10) 0.0146(13) 0.0010(10)
C63 0.0403(19) 0.0095(12) 0.0335(16) 0.0079(11) 0.0272(15) 0.0097(11)
C29 0.0278(18) 0.0134(13) 0.051(2) -0.0013(13) 0.0237(17) 0.0035(12)
C67 0.0186(15) 0.0182(13) 0.0115(12) 0.0018(10) 0.0081(11) 0.0001(10)
C27 0.0336(19) 0.0169(14) 0.0352(18) -0.0061(12) 0.0104(15) 0.0020(12)
C65 0.051(2) 0.0155(14) 0.0382(18) -0.0016(12) 0.0301(18) 0.0021(13)
C28 0.048(2) 0.0170(14) 0.0312(17) 0.0048(12) 0.0234(17) 0.0020(13)
C34 0.050(2) 0.0255(15) 0.0216(15) 0.0087(12) 0.0260(15) 0.0155(14)
C10 0.0231(18) 0.0502(19) 0.0197(16) 0.0190(14) 0.0088(14) 0.0055(14)
C14 0.040(2) 0.0382(17) 0.0298(17) 0.0130(13) 0.0259(16) 0.0251(14)
C51B 0.018(4) 0.052(6) 0.017(4) -0.001(4) 0.014(3) -0.007(4)
C64 0.062(2) 0.0132(14) 0.073(3) 0.0056(15) 0.052(2) 0.0007(15)
O23B 0.017(2) 0.0221(19) 0.0193(19) 0.0105(15) 0.0073(16) 0.0019(15)
C66 0.064(3) 0.0301(18) 0.042(2) 0.0177(15) 0.031(2) 0.0264(17)
C55B 0.031(4) 0.028(5) 0.016(4) -0.009(4) 0.010(3) -0.007(4)
C62B 0.020(4) 0.013(7) 0.036(5) 0.008(5) 0.005(4) 0.004(4)
C35 0.043(2) 0.0231(16) 0.043(2) -0.0012(14) 0.0216(18) 0.0050(14)
C22 0.0158(16) 0.054(2) 0.0149(14) -0.0009(13) 0.0042(13) 0.0099(13)
C30 0.0139(16) 0.0297(16) 0.0465(19) -0.0064(14) 0.0166(15) 0.0003(12)
C43 0.061(2) 0.0224(15) 0.0333(18) 0.0060(13) 0.0355(18) -0.0003(14)
C39 0.053(2) 0.0229(15) 0.0343(18) -0.0096(13) 0.0323(17) -0.0038(14)
C70 0.071(3) 0.065(3) 0.0230(18) 0.0018(17) 0.024(2) 0.031(2)
C69 0.064(3) 0.0279(17) 0.0308(19) 0.0053(14) 0.0127(19) -0.0115(16)
C59B 0.016(4) 0.019(5) 0.027(5) 0.012(3) 0.002(3) -0.001(3)
C6 0.029(2) 0.166(4) 0.0264(19) 0.043(2) 0.0234(18) 0.051(2)
C23 0.0228(19) 0.059(2) 0.036(2) -0.0022(16) 0.0133(16) 0.0164(16)
C18 0.038(2) 0.0445(19) 0.047(2) 0.0307(16) 0.0300(18) 0.0101(15)
C13 0.029(2) 0.0366(19) 0.057(2) 0.0220(17) 0.0010(19) -0.0013(15)
C25 0.029(2) 0.061(2) 0.0314(19) -0.0033(16) 0.0088(17) -0.0059(17)
C33 0.039(2) 0.043(2) 0.078(3) -0.0057(18) 0.045(2) -0.0104(16)
C57B 0.027(4) 0.030(6) 0.023(7) -0.005(5) 0.003(4) -0.005(3)
C40 0.048(2) 0.0373(19) 0.060(2) -0.0006(17) 0.037(2) 0.0123(16)
C56B 0.052(7) 0.032(7) 0.032(5) -0.003(5) 0.024(5) 0.000(5)
C42 0.070(3) 0.045(2) 0.0333(19) -0.0163(15) 0.036(2) -0.0118(19)
C71 0.0088(16) 0.095(3) 0.0193(16) 0.0050(17) 0.0059(13) 0.0087(16)
C41 0.096(3) 0.0241(17) 0.059(3) -0.0146(16) 0.056(3) -0.0110(18)
C31 0.0142(18) 0.061(2) 0.053(2) -0.0120(18) 0.0114(17) -0.0014(16)
C11 0.0272(19) 0.052(2) 0.0242(18) 0.0131(15) 0.0003(15) 0.0023(15)
C73 0.025(2) 0.103(3) 0.034(2) 0.015(2) 0.0181(18) 0.029(2)
O24B 0.021(2) 0.0213(19) 0.0142(19) -0.0004(14) 0.0059(17) 0.0039(15)
C68 0.0242(19) 0.075(3) 0.0226(17) 0.0222(17) 0.0037(15) -0.0046(16)
C60B 0.021(6) 0.052(7) 0.051(6) 0.038(5) 0.010(5) 0.010(4)
C8 0.025(2) 0.149(4) 0.033(2) 0.045(2) 0.0194(18) 0.022(2)
C44 0.068(3) 0.038(2) 0.062(3) -0.0077(18) 0.051(2) -0.0200(18)
C32 0.030(2) 0.0335(18) 0.060(2) -0.0029(16) 0.0199(19) 0.0099(14)
C20 0.072(3) 0.037(2) 0.077(3) 0.0374(19) 0.043(3) 0.0120(19)
C16 0.069(3) 0.038(2) 0.058(3) 0.0101(17) 0.047(2) 0.0154(18)
C45 0.098(4) 0.0257(18) 0.073(3) 0.0067(17) 0.067(3) 0.0082(19)
C17 0.050(2) 0.062(3) 0.056(3) 0.021(2) 0.038(2) 0.036(2)
C21 0.056(3) 0.074(3) 0.046(2) 0.0371(19) 0.037(2) 0.020(2)
C74 0.017(2) 0.148(5) 0.0227(18) 0.009(2) 0.0034(16) 0.018(2)
C36 0.187(6) 0.032(2) 0.049(2) 0.0050(18) 0.084(3) -0.003(3)
C19 0.036(2) 0.062(3) 0.077(3) 0.031(2) 0.035(2) 0.0017(18)
C72 0.021(2) 0.093(3) 0.030(2) -0.0080(18) 0.0128(17) -0.0150(18)
C15 0.072(3) 0.067(3) 0.0281(19) 0.0076(17) 0.027(2) 0.039(2)
C24 0.028(2) 0.087(3) 0.0165(16) -0.0025(17) 0.0020(15) 0.0158(19)
C37 0.046(2) 0.099(3) 0.0168(17) -0.0062(19) 0.0057(17) 0.039(2)
C46 0.086(3) 0.054(2) 0.036(2) 0.0196(17) 0.038(2) 0.003(2)
C48 0.021(2) 0.136(4) 0.035(2) -0.021(2) 0.0133(18) -0.019(2)
C47 0.0107(17) 0.143(4) 0.0115(15) 0.0018(19) 0.0026(14) 0.0110(19)
C49 0.041(3) 0.141(4) 0.036(2) 0.021(2) 0.024(2) 0.043(3)
C12 0.052(3) 0.139(5) 0.039(2) 0.038(3) 0.029(2) 0.014(3)
C9 0.116(4) 0.181(5) 0.042(3) 0.041(3) 0.051(3) 0.116(4)
C7 0.018(2) 0.290(8) 0.044(3) 0.060(4) 0.017(2) 0.026(3)
C50 0.020(2) 0.245(7) 0.0143(18) -0.002(3) -0.0001(17) 0.017(3)
C58B 0.044(4) 0.027(3) 0.029(3) -0.004(3) 0.012(3) 0.000(3)
C61A 0.028(4) 0.022(3) 0.027(3) 0.001(2) -0.001(3) 0.003(2)
C2B 0.028(4) 0.022(3) 0.030(3) -0.009(2) 0.002(3) -0.011(3)
C4B 0.084(6) 0.028(3) 0.038(4) -0.008(3) 0.019(4) 0.009(3)
C5B 0.041(5) 0.045(4) 0.062(5) -0.022(4) -0.002(4) 0.002(3)
C3B 0.093(7) 0.041(4) 0.078(6) -0.019(4) 0.052(5) -0.030(4)
C52A 0.033(5) 0.110(10) 0.041(5) -0.003(7) 0.031(4) -0.019(5)
C54A 0.079(6) 0.050(4) 0.061(5) 0.011(4) 0.053(5) -0.004(4)
C53A 0.050(5) 0.068(5) 0.040(4) -0.014(4) 0.033(4) -0.015(4)
O22A 0.015(3) 0.026(5) 0.015(3) -0.006(4) 0.011(2) -0.006(3)
C51A 0.029(5) 0.040(5) 0.026(4) -0.005(4) 0.020(3) -0.008(4)
O23A 0.014(2) 0.0129(17) 0.0101(18) 0.0009(13) 0.0000(16) -0.0003(14)
C55A 0.019(4) 0.018(4) 0.017(4) -0.006(3) -0.001(3) 0.001(3)
C1AA 0.027(5) 0.014(7) 0.022(4) 0.006(5) -0.001(4) 0.008(4)
C59A 0.025(5) 0.016(5) 0.015(4) 0.009(3) 0.000(3) 0.002(4)
C57A 0.023(4) 0.024(5) 0.021(6) -0.006(4) 0.003(4) -0.003(3)
O24A 0.012(2) 0.0183(19) 0.0118(18) -0.0054(14) 0.0049(16) -0.0043(14)
C60A 0.042(7) 0.036(6) 0.034(6) 0.025(5) 0.018(6) 0.014(5)
C56A 0.038(6) 0.030(7) 0.035(5) -0.011(5) 0.018(5) -0.002(5)
C61B 0.056(5) 0.014(3) 0.040(4) 0.003(3) 0.001(3) -0.002(3)
C52B 0.038(6) 0.107(9) 0.037(5) 0.011(6) 0.008(5) -0.042(6)
C54B 0.018(3) 0.064(5) 0.015(3) 0.003(3) 0.010(2) -0.013(3)
C58A 0.035(4) 0.019(3) 0.026(3) -0.001(3) -0.001(3) 0.002(3)
C53B 0.056(5) 0.069(4) 0.048(5) 0.002(3) 0.036(4) 0.016(4)
C4A 0.045(7) 0.080(8) 0.215(14) -0.105(8) 0.036(8) -0.036(5)
C2A 0.024(4) 0.020(3) 0.073(6) -0.002(3) -0.014(4) -0.005(3)
C5A 0.086(8) 0.049(6) 0.082(6) 0.014(5) -0.012(5) -0.023(5)
C3A 0.031(4) 0.028(4) 0.037(4) -0.015(3) 0.004(3) -0.010(3)

loop_
_atom_type_symbol
_atom_type_description
_atom_type_scat_dispersion_real
_atom_type_scat_dispersion_imag
_atom_type_scat_source
C C 0.0033 0.0016 'International Tables Vol C Tables 4.2.6.8 and 6.1.1.4'
H H 0.0000 0.0000 'International Tables Vol C Tables 4.2.6.8 and 6.1.1.4'
Mo Mo -1.6832 0.6857 'International Tables Vol C Tables 4.2.6.8 and 6.1.1.4'
O O 0.0106 0.0060 'International Tables Vol C Tables 4.2.6.8 and 6.1.1.4'
Si Si 0.0817 0.0704 'International Tables Vol C Tables 4.2.6.8 and 6.1.1.4'

loop_
_geom_angle_atom_site_label_1
_geom_angle_atom_site_label_2
_geom_angle_atom_site_label_3
_geom_angle
O14 Mo2 Si6 105.12(6)
O14 Mo2 O17 91.61(7)
O14 Mo2 O16 113.30(8)
O14 Mo2 C38 97.41(10)
O17 Mo2 Si6 35.50(5)
O16 Mo2 Si6 33.29(5)
O16 Mo2 O17 68.79(7)
O15 Mo2 Si6 105.32(6)
O15 Mo2 O14 126.57(8)
O15 Mo2 O17 88.63(8)
O15 Mo2 O16 116.33(8)
O15 Mo2 C38 94.20(11)
C38 Mo2 Si6 131.24(8)
C38 Mo2 O17 166.28(9)
C38 Mo2 O16 98.03(10)
O2 Mo1 Si3 104.34(6)
O2 Mo1 O4 90.61(7)
O2 Mo1 O3 113.02(7)
O2 Mo1 C1 97.64(10)
O4 Mo1 Si3 35.49(4)
O3 Mo1 Si3 33.25(5)
O3 Mo1 O4 68.74(6)
O1 Mo1 Si3 106.09(7)
O1 Mo1 O2 128.05(8)
O1 Mo1 O4 90.55(8)
O1 Mo1 O3 115.61(8)
O1 Mo1 C1 92.78(11)
C1 Mo1 Si3 131.23(8)
C1 Mo1 O4 166.43(9)
C1 Mo1 O3 98.03(10)
O17 Si6 Mo2 53.42(6)
O16 Si6 Mo2 41.62(6)
O16 Si6 O17 95.05(9)
O25 Si6 Mo2 128.95(7)
O25 Si6 O17 115.64(10)
O25 Si6 O16 114.73(10)
O26 Si6 Mo2 122.85(7)
O26 Si6 O17 108.16(11)
O26 Si6 O16 114.76(11)
O26 Si6 O25 108.09(10)
O4 Si3 Mo1 53.57(6)
O3 Si3 Mo1 41.62(6)
O3 Si3 O4 95.18(9)
O12 Si3 Mo1 122.53(7)
O12 Si3 O4 108.32(10)
O12 Si3 O3 114.22(10)
O13 Si3 Mo1 129.17(9)
O13 Si3 O4 115.36(10)
O13 Si3 O3 115.12(10)
O13 Si3 O12 108.18(11)
O8 Si1 O1 104.79(11)
O8 Si1 O7 107.58(11)
O7 Si1 O1 111.20(11)
O6 Si1 O1 112.65(13)
O6 Si1 O8 113.39(13)
O6 Si1 O7 107.19(15)
O15 Si5 O22B 115.3(4)
O15 Si5 O24B 95.20(15)
O15 Si5 O23A 93.98(15)
O22B Si5 O24B 107.1(3)
O23B Si5 O15 121.79(16)
O23B Si5 O22B 110.9(4)
O23B Si5 O24B 103.31(19)
O22A Si5 O15 113.6(5)
O22A Si5 O23A 110.5(3)
O24A Si5 O15 117.30(17)
O24A Si5 O22A 113.1(5)
O24A Si5 O23A 106.11(18)
O10 Si2 O2 106.16(10)
O10 Si2 O11 113.78(11)
O10 Si2 O9 107.79(11)
O11 Si2 O2 109.70(10)
O9 Si2 O2 112.53(10)
O9 Si2 O11 106.98(11)
O19 Si4 O14 106.15(10)
O19 Si4 O20 107.45(11)
O19 Si4 O21 113.50(13)
O20 Si4 O14 113.00(10)
O20 Si4 O21 107.05(11)
O21 Si4 O14 109.79(10)
Si4 O14 Mo2 141.70(11)
Si2 O2 Mo1 140.81(11)
Si6 O17 Mo2 91.07(7)
C63 O17 Mo2 135.86(16)
C63 O17 Si6 133.07(17)
Si3 O4 Mo1 90.94(7)
C26 O4 Mo1 136.37(15)
C26 O4 Si3 132.68(16)
Si3 O3 Mo1 105.13(9)
Si6 O16 Mo2 105.09(9)
Si1 O1 Mo1 163.58(13)
Si5 O15 Mo2 158.81(14)
C39 O19 Si4 131.39(18)
C43 O20 Si4 134.2(2)
C18 O10 Si2 132.2(2)
C67 O25 Si6 135.48(16)
C30 O12 Si3 133.23(19)
C10 O8 Si1 132.24(19)
C22 O11 Si2 132.10(17)
C6 O7 Si1 131.4(3)
C14 O9 Si2 133.3(2)
C71 O26 Si6 133.17(19)
C34 O13 Si3 135.8(2)
C51B O22B Si5 140.0(12)
C47 O21 Si4 132.1(2)
O18 C38 Mo2 176.8(2)
Si1 O6 C2B 125.7(4)
C2A O6 Si1 152.8(5)
O5 C1 Mo1 175.2(3)
O4 C26 C29 105.7(2)
O4 C26 C27 109.3(2)
O4 C26 C28 108.8(2)
C29 C26 C28 110.1(3)
C27 C26 C29 111.8(2)
C27 C26 C28 110.9(2)
O17 C63 C65 109.0(2)
O17 C63 C64 105.5(2)
O17 C63 C66 109.1(3)
C64 C63 C65 111.0(3)
C64 C63 C66 111.4(3)
C66 C63 C65 110.8(3)
C26 C29 H29A 109.5
C26 C29 H29B 109.5
C26 C29 H29C 109.5
H29A C29 H29B 109.5
H29A C29 H29C 109.5
H29B C29 H29C 109.5
O25 C67 C70 105.1(2)
O25 C67 C69 107.4(2)
O25 C67 C68 111.2(2)
C70 C67 C69 110.6(3)
C70 C67 C68 111.5(3)
C68 C67 C69 110.8(3)
C26 C27 H27A 109.5
C26 C27 H27B 109.5
C26 C27 H27C 109.5
H27A C27 H27B 109.5
H27A C27 H27C 109.5
H27B C27 H27C 109.5
C63 C65 H65A 109.5
C63 C65 H65B 109.5
C63 C65 H65C 109.5
H65A C65 H65B 109.5
H65A C65 H65C 109.5
H65B C65 H65C 109.5
C26 C28 H28A 109.5
C26 C28 H28B 109.5
C26 C28 H28C 109.5
H28A C28 H28B 109.5
H28A C28 H28C 109.5
H28B C28 H28C 109.5
O13 C34 C35 108.0(3)
O13 C34 C36 105.5(3)
O13 C34 C37 111.4(2)
C35 C34 C37 109.6(3)
C36 C34 C35 110.3(3)
C36 C34 C37 111.9(4)
O8 C10 C13 108.8(3)
O8 C10 C11 110.2(3)
O8 C10 C12 104.7(3)
C13 C10 C11 110.5(3)
C12 C10 C13 110.9(3)
C12 C10 C11 111.5(3)
O9 C14 C16 110.0(2)
O9 C14 C17 105.0(3)
O9 C14 C15 109.5(3)
C16 C14 C17 110.2(3)
C16 C14 C15 111.0(3)
C17 C14 C15 111.0(3)
O22B C51B C52B 110.3(14)
O22B C51B C54B 117.1(14)
O22B C51B C53B 90.6(11)
C52B C51B C53B 114.0(14)
C54B C51B C52B 111.4(14)
C54B C51B C53B 112.0(12)
C63 C64 H64A 109.5
C63 C64 H64B 109.5
C63 C64 H64C 109.5
H64A C64 H64B 109.5
H64A C64 H64C 109.5
H64B C64 H64C 109.5
C59B O23B Si5 128.5(7)
C63 C66 H66A 109.5
C63 C66 H66B 109.5
C63 C66 H66C 109.5
H66A C66 H66B 109.5
H66A C66 H66C 109.5
H66B C66 H66C 109.5
C57B C55B C56B 109.1(13)
O24B C55B C57B 112.1(14)
O24B C55B C56B 109.2(11)
O24B C55B C58B 105.6(10)
C58B C55B C57B 109.8(12)
C58B C55B C56B 111.0(11)
H62A C62B H62B 109.5
H62A C62B H62C 109.5
H62B C62B H62C 109.5
C59B C62B H62A 109.5
C59B C62B H62B 109.5
C59B C62B H62C 109.5
C34 C35 H35A 109.5
C34 C35 H35B 109.5
C34 C35 H35C 109.5
H35A C35 H35B 109.5
H35A C35 H35C 109.5
H35B C35 H35C 109.5
O11 C22 C23 110.7(3)
O11 C22 C25 108.3(3)
O11 C22 C24 105.2(2)
C23 C22 C24 110.8(3)
C25 C22 C23 111.2(3)
C25 C22 C24 110.4(3)
O12 C30 C33 108.6(3)
O12 C30 C31 105.7(2)
O12 C30 C32 109.6(2)
C33 C30 C32 111.2(3)
C31 C30 C33 110.7(3)
C31 C30 C32 110.9(3)
O20 C43 C44 105.5(3)
O20 C43 C45 109.5(2)
O20 C43 C46 108.8(3)
C44 C43 C46 110.5(3)
C45 C43 C44 110.8(3)
C45 C43 C46 111.6(3)
O19 C39 C40 108.3(3)
O19 C39 C42 110.1(3)
O19 C39 C41 104.9(2)
C40 C39 C42 111.8(3)
C40 C39 C41 111.1(3)
C41 C39 C42 110.3(3)
C67 C70 H70A 109.5
C67 C70 H70B 109.5
C67 C70 H70C 109.5
H70A C70 H70B 109.5
H70A C70 H70C 109.5
H70B C70 H70C 109.5
C67 C69 H69A 109.5
C67 C69 H69B 109.5
C67 C69 H69C 109.5
H69A C69 H69B 109.5
H69A C69 H69C 109.5
H69B C69 H69C 109.5
O23B C59B C62B 109.5(12)
O23B C59B C60B 104.0(11)
O23B C59B C61B 109.9(11)
C62B C59B C60B 110.6(15)
C61B C59B C62B 110.5(14)
C61B C59B C60B 112.2(13)
O7 C6 C8 110.2(3)
O7 C6 C9 104.7(4)
O7 C6 C7 108.1(3)
C9 C6 C8 110.8(4)
C9 C6 C7 111.9(4)
C7 C6 C8 110.9(5)
C22 C23 H23A 109.5
C22 C23 H23B 109.5
C22 C23 H23C 109.5
H23A C23 H23B 109.5
H23A C23 H23C 109.5
H23B C23 H23C 109.5
O10 C18 C20 105.3(3)
O10 C18 C21 109.6(3)
O10 C18 C19 108.1(3)
C20 C18 C21 110.7(3)
C19 C18 C20 111.0(4)
C19 C18 C21 111.9(3)
C10 C13 H13A 109.5
C10 C13 H13B 109.5
C10 C13 H13C 109.5
H13A C13 H13B 109.5
H13A C13 H13C 109.5
H13B C13 H13C 109.5
C22 C25 H25A 109.5
C22 C25 H25B 109.5
C22 C25 H25C 109.5
H25A C25 H25B 109.5
H25A C25 H25C 109.5
H25B C25 H25C 109.5
C30 C33 H33A 109.5
C30 C33 H33B 109.5
C30 C33 H33C 109.5
H33A C33 H33B 109.5
H33A C33 H33C 109.5
H33B C33 H33C 109.5
C55B C57B H57A 109.5
C55B C57B H57B 109.5
C55B C57B H57C 109.5
H57A C57B H57B 109.5
H57A C57B H57C 109.5
H57B C57B H57C 109.5
C39 C40 H40A 109.5
C39 C40 H40B 109.5
C39 C40 H40C 109.5
H40A C40 H40B 109.5
H40A C40 H40C 109.5
H40B C40 H40C 109.5
C55B C56B H56A 109.5
C55B C56B H56B 109.5
C55B C56B H56C 109.5
H56A C56B H56B 109.5
H56A C56B H56C 109.5
H56B C56B H56C 109.5
C39 C42 H42A 109.5
C39 C42 H42B 109.5
C39 C42 H42C 109.5
H42A C42 H42B 109.5
H42A C42 H42C 109.5
H42B C42 H42C 109.5
O26 C71 C73 108.7(3)
O26 C71 C74 105.4(3)
O26 C71 C72 109.4(3)
C73 C71 C74 110.7(3)
C72 C71 C73 111.8(3)
C72 C71 C74 110.5(4)
C39 C41 H41A 109.5
C39 C41 H41B 109.5
C39 C41 H41C 109.5
H41A C41 H41B 109.5
H41A C41 H41C 109.5
H41B C41 H41C 109.5
C30 C31 H31A 109.5
C30 C31 H31B 109.5
C30 C31 H31C 109.5
H31A C31 H31B 109.5
H31A C31 H31C 109.5
H31B C31 H31C 109.5
C10 C11 H11A 109.5
C10 C11 H11B 109.5
C10 C11 H11C 109.5
H11A C11 H11B 109.5
H11A C11 H11C 109.5
H11B C11 H11C 109.5
C71 C73 H73A 109.5
C71 C73 H73B 109.5
C71 C73 H73C 109.5
H73A C73 H73B 109.5
H73A C73 H73C 109.5
H73B C73 H73C 109.5
C55B O24B Si5 131.8(7)
C67 C68 H68A 109.5
C67 C68 H68B 109.5
C67 C68 H68C 109.5
H68A C68 H68B 109.5
H68A C68 H68C 109.5
H68B C68 H68C 109.5
C59B C60B H60A 109.5
C59B C60B H60B 109.5
C59B C60B H60C 109.5
H60A C60B H60B 109.5
H60A C60B H60C 109.5
H60B C60B H60C 109.5
C6 C8 H8A 109.5
C6 C8 H8B 109.5
C6 C8 H8C 109.5
H8A C8 H8B 109.5
H8A C8 H8C 109.5
H8B C8 H8C 109.5
C43 C44 H44A 109.5
C43 C44 H44B 109.5
C43 C44 H44C 109.5
H44A C44 H44B 109.5
H44A C44 H44C 109.5
H44B C44 H44C 109.5
C30 C32 H32A 109.5
C30 C32 H32B 109.5
C30 C32 H32C 109.5
H32A C32 H32B 109.5
H32A C32 H32C 109.5
H32B C32 H32C 109.5
C18 C20 H20A 109.5
C18 C20 H20B 109.5
C18 C20 H20C 109.5
H20A C20 H20B 109.5
H20A C20 H20C 109.5
H20B C20 H20C 109.5
C14 C16 H16A 109.5
C14 C16 H16B 109.5
C14 C16 H16C 109.5
H16A C16 H16B 109.5
H16A C16 H16C 109.5
H16B C16 H16C 109.5
C43 C45 H45A 109.5
C43 C45 H45B 109.5
C43 C45 H45C 109.5
H45A C45 H45B 109.5
H45A C45 H45C 109.5
H45B C45 H45C 109.5
C14 C17 H17A 109.5
C14 C17 H17B 109.5
C14 C17 H17C 109.5
H17A C17 H17B 109.5
H17A C17 H17C 109.5
H17B C17 H17C 109.5
C18 C21 H21A 109.5
C18 C21 H21B 109.5
C18 C21 H21C 109.5
H21A C21 H21B 109.5
H21A C21 H21C 109.5
H21B C21 H21C 109.5
C71 C74 H74A 109.5
C71 C74 H74B 109.5
C71 C74 H74C 109.5
H74A C74 H74B 109.5
H74A C74 H74C 109.5
H74B C74 H74C 109.5
C34 C36 H36A 109.5
C34 C36 H36B 109.5
C34 C36 H36C 109.5
H36A C36 H36B 109.5
H36A C36 H36C 109.5
H36B C36 H36C 109.5
C18 C19 H19A 109.5
C18 C19 H19B 109.5
C18 C19 H19C 109.5
H19A C19 H19B 109.5
H19A C19 H19C 109.5
H19B C19 H19C 109.5
C71 C72 H72A 109.5
C71 C72 H72B 109.5
C71 C72 H72C 109.5
H72A C72 H72B 109.5
H72A C72 H72C 109.5
H72B C72 H72C 109.5
C14 C15 H15A 109.5
C14 C15 H15B 109.5
C14 C15 H15C 109.5
H15A C15 H15B 109.5
H15A C15 H15C 109.5
H15B C15 H15C 109.5
C22 C24 H24A 109.5
C22 C24 H24B 109.5
C22 C24 H24C 109.5
H24A C24 H24B 109.5
H24A C24 H24C 109.5
H24B C24 H24C 109.5
C34 C37 H37A 109.5
C34 C37 H37B 109.5
C34 C37 H37C 109.5
H37A C37 H37B 109.5
H37A C37 H37C 109.5
H37B C37 H37C 109.5
C43 C46 H46A 109.5
C43 C46 H46B 109.5
C43 C46 H46C 109.5
H46A C46 H46B 109.5
H46A C46 H46C 109.5
H46B C46 H46C 109.5
H48A C48 H48B 109.5
H48A C48 H48C 109.5
H48B C48 H48C 109.5
C47 C48 H48A 109.5
C47 C48 H48B 109.5
C47 C48 H48C 109.5
O21 C47 C48 110.2(3)
O21 C47 C49 108.3(4)
O21 C47 C50 104.7(3)
C48 C47 C49 111.4(3)
C48 C47 C50 111.6(4)
C49 C47 C50 110.5(4)
C47 C49 H49A 109.5
C47 C49 H49B 109.5
C47 C49 H49C 109.5
H49A C49 H49B 109.5
H49A C49 H49C 109.5
H49B C49 H49C 109.5
C10 C12 H12A 109.5
C10 C12 H12B 109.5
C10 C12 H12C 109.5
H12A C12 H12B 109.5
H12A C12 H12C 109.5
H12B C12 H12C 109.5
C6 C9 H9A 109.5
C6 C9 H9B 109.5
C6 C9 H9C 109.5
H9A C9 H9B 109.5
H9A C9 H9C 109.5
H9B C9 H9C 109.5
C6 C7 H7A 109.5
C6 C7 H7B 109.5
C6 C7 H7C 109.5
H7A C7 H7B 109.5
H7A C7 H7C 109.5
H7B C7 H7C 109.5
C47 C50 H50A 109.5
C47 C50 H50B 109.5
C47 C50 H50C 109.5
H50A C50 H50B 109.5
H50A C50 H50C 109.5
H50B C50 H50C 109.5
C55B C58B H58A 109.5
C55B C58B H58B 109.5
C55B C58B H58C 109.5
H58A C58B H58B 109.5
H58A C58B H58C 109.5
H58B C58B H58C 109.5
H61A C61A H61B 109.5
H61A C61A H61C 109.5
H61B C61A H61C 109.5
C59A C61A H61A 109.5
C59A C61A H61B 109.5
C59A C61A H61C 109.5
C4B C2B O6 108.8(5)
C4B C2B C5B 108.4(7)
C4B C2B C3B 112.9(7)
C5B C2B O6 115.3(6)
C3B C2B O6 102.9(6)
C3B C2B C5B 108.5(7)
C2B C4B H4BA 109.5
C2B C4B H4BB 109.5
C2B C4B H4BC 109.5
H4BA C4B H4BB 109.5
H4BA C4B H4BC 109.5
H4BB C4B H4BC 109.5
C2B C5B H5BA 109.5
C2B C5B H5BB 109.5
C2B C5B H5BC 109.5
H5BA C5B H5BB 109.5
H5BA C5B H5BC 109.5
H5BB C5B H5BC 109.5
C2B C3B H3BA 109.5
C2B C3B H3BB 109.5
C2B C3B H3BC 109.5
H3BA C3B H3BB 109.5
H3BA C3B H3BC 109.5
H3BB C3B H3BC 109.5
H52A C52A H52B 109.5
H52A C52A H52C 109.5
H52B C52A H52C 109.5
C51A C52A H52A 109.5
C51A C52A H52B 109.5
C51A C52A H52C 109.5
H54A C54A H54B 109.5
H54A C54A H54C 109.5
H54B C54A H54C 109.5
C51A C54A H54A 109.5
C51A C54A H54B 109.5
C51A C54A H54C 109.5
H53A C53A H53B 109.5
H53A C53A H53C 109.5
H53B C53A H53C 109.5
C51A C53A H53A 109.5
C51A C53A H53B 109.5
C51A C53A H53C 109.5
C51A O22A Si5 141.2(14)
C52A C51A C54A 108.0(15)
C52A C51A C53A 111.5(15)
C53A C51A C54A 105.8(15)
O22A C51A C52A 113.4(18)
O22A C51A C54A 94.1(12)
O22A C51A C53A 121.3(17)
C59A O23A Si5 130.8(6)
O24A C55A C57A 106.9(13)
O24A C55A C56A 105.1(11)
O24A C55A C58A 110.8(11)
C56A C55A C57A 112.4(15)
C56A C55A C58A 109.8(11)
C58A C55A C57A 111.5(12)
H1AA C1AA H1AB 109.5
H1AA C1AA H1AC 109.5
H1AB C1AA H1AC 109.5
C59A C1AA H1AA 109.5
C59A C1AA H1AB 109.5
C59A C1AA H1AC 109.5
C61A C59A C1AA 112.6(14)
C61A C59A C60A 110.8(13)
O23A C59A C61A 105.4(10)
O23A C59A C1AA 109.0(13)
O23A C59A C60A 107.5(12)
C60A C59A C1AA 111.2(15)
C55A C57A H57D 109.5
C55A C57A H57E 109.5
C55A C57A H57F 109.5
H57D C57A H57E 109.5
H57D C57A H57F 109.5
H57E C57A H57F 109.5
C55A O24A Si5 129.7(7)
C59A C60A H60D 109.5
C59A C60A H60E 109.5
C59A C60A H60F 109.5
H60D C60A H60E 109.5
H60D C60A H60F 109.5
H60E C60A H60F 109.5
C55A C56A H56D 109.5
C55A C56A H56E 109.5
C55A C56A H56F 109.5
H56D C56A H56E 109.5
H56D C56A H56F 109.5
H56E C56A H56F 109.5
C59B C61B H61D 109.5
C59B C61B H61E 109.5
C59B C61B H61F 109.5
H61D C61B H61E 109.5
H61D C61B H61F 109.5
H61E C61B H61F 109.5
C51B C52B H52D 109.5
C51B C52B H52E 109.5
C51B C52B H52F 109.5
H52D C52B H52E 109.5
H52D C52B H52F 109.5
H52E C52B H52F 109.5
C51B C54B H54D 109.5
C51B C54B H54E 109.5
C51B C54B H54F 109.5
H54D C54B H54E 109.5
H54D C54B H54F 109.5
H54E C54B H54F 109.5
C55A C58A H58D 109.5
C55A C58A H58E 109.5
C55A C58A H58F 109.5
H58D C58A H58E 109.5
H58D C58A H58F 109.5
H58E C58A H58F 109.5
C51B C53B H53D 109.5
C51B C53B H53E 109.5
C51B C53B H53F 109.5
H53D C53B H53E 109.5
H53D C53B H53F 109.5
H53E C53B H53F 109.5
H4AA C4A H4AB 109.5
H4AA C4A H4AC 109.5
H4AB C4A H4AC 109.5
C2A C4A H4AA 109.5
C2A C4A H4AB 109.5
C2A C4A H4AC 109.5
O6 C2A C4A 101.4(9)
O6 C2A C5A 111.8(10)
O6 C2A C3A 111.9(6)
C4A C2A C5A 109.5(11)
C4A C2A C3A 114.3(12)
C3A C2A C5A 108.0(8)
C2A C5A H5AA 109.5
C2A C5A H5AB 109.5
C2A C5A H5AC 109.5
H5AA C5A H5AB 109.5
H5AA C5A H5AC 109.5
H5AB C5A H5AC 109.5
C2A C3A H3AA 109.5
C2A C3A H3AB 109.5
C2A C3A H3AC 109.5
H3AA C3A H3AB 109.5
H3AA C3A H3AC 109.5
H3AB C3A H3AC 109.5

loop_
_geom_bond_atom_site_label_1
_geom_bond_atom_site_label_2
_geom_bond_distance
Mo2 Si6 2.8634(8)
Mo2 O14 1.9047(17)
Mo2 O17 2.2999(17)
Mo2 O16 1.9698(18)
Mo2 O15 1.8875(19)
Mo2 C38 1.932(3)
Mo1 Si3 2.8666(8)
Mo1 O2 1.9088(17)
Mo1 O4 2.3067(17)
Mo1 O3 1.9723(17)
Mo1 O1 1.8807(19)
Mo1 C1 1.932(3)
Si6 O17 1.6632(19)
Si6 O16 1.6278(18)
Si6 O25 1.6092(18)
Si6 O26 1.607(2)
Si3 O4 1.6644(18)
Si3 O3 1.6281(18)
Si3 O12 1.608(2)
Si3 O13 1.6074(19)
Si1 O1 1.613(2)
Si1 O8 1.604(2)
Si1 O7 1.611(2)
Si1 O6 1.596(2)
Si5 O15 1.598(2)
Si5 O22B 1.617(10)
Si5 O23B 1.559(3)
Si5 O24B 1.752(4)
Si5 O22A 1.561(11)
Si5 O23A 1.742(4)
Si5 O24A 1.532(3)
Si2 O2 1.6345(18)
Si2 O10 1.616(2)
Si2 O11 1.622(2)
Si2 O9 1.621(2)
Si4 O14 1.6336(18)
Si4 O19 1.612(2)
Si4 O20 1.615(2)
Si4 O21 1.616(2)
O17 C63 1.481(3)
O4 C26 1.482(3)
O19 C39 1.451(3)
O20 C43 1.444(3)
O10 C18 1.446(3)
O25 C67 1.453(3)
O12 C30 1.446(3)
O8 C10 1.454(3)
O11 C22 1.447(4)
O18 C38 1.159(3)
O7 C6 1.448(4)
O9 C14 1.448(4)
O26 C71 1.446(4)
O13 C34 1.456(4)
O22B C51B 1.42(2)
O21 C47 1.446(4)
O5 C1 1.156(3)
O6 C2B 1.639(8)
O6 C2A 1.284(8)
C26 C29 1.516(4)
C26 C27 1.506(4)
C26 C28 1.522(4)
C63 C65 1.520(4)
C63 C64 1.510(4)
C63 C66 1.514(5)
C29 H29A 0.9800
C29 H29B 0.9800
C29 H29C 0.9800
C67 C70 1.504(4)
C67 C69 1.508(4)
C67 C68 1.505(4)
C27 H27A 0.9800
C27 H27B 0.9800
C27 H27C 0.9800
C65 H65A 0.9800
C65 H65B 0.9800
C65 H65C 0.9800
C28 H28A 0.9800
C28 H28B 0.9800
C28 H28C 0.9800
C34 C35 1.510(4)
C34 C36 1.510(4)
C34 C37 1.516(5)
C10 C13 1.517(5)
C10 C11 1.521(5)
C10 C12 1.513(5)
C14 C16 1.520(5)
C14 C17 1.521(5)
C14 C15 1.525(5)
C51B C52B 1.53(3)
C51B C54B 1.49(2)
C51B C53B 1.539(18)
C64 H64A 0.9800
C64 H64B 0.9800
C64 H64C 0.9800
O23B C59B 1.466(14)
C66 H66A 0.9800
C66 H66B 0.9800
C66 H66C 0.9800
C55B C57B 1.54(2)
C55B C56B 1.58(2)
C55B O24B 1.426(15)
C55B C58B 1.537(14)
C62B H62A 0.9800
C62B H62B 0.9800
C62B H62C 0.9800
C62B C59B 1.51(3)
C35 H35A 0.9800
C35 H35B 0.9800
C35 H35C 0.9800
C22 C23 1.523(4)
C22 C25 1.517(5)
C22 C24 1.528(4)
C30 C33 1.524(5)
C30 C31 1.517(5)
C30 C32 1.526(4)
C43 C44 1.515(5)
C43 C45 1.511(4)
C43 C46 1.529(5)
C39 C40 1.516(5)
C39 C42 1.523(5)
C39 C41 1.522(4)
C70 H70A 0.9800
C70 H70B 0.9800
C70 H70C 0.9800
C69 H69A 0.9800
C69 H69B 0.9800
C69 H69C 0.9800
C59B C60B 1.51(2)
C59B C61B 1.493(15)
C6 C8 1.536(5)
C6 C9 1.516(8)
C6 C7 1.528(7)
C23 H23A 0.9800
C23 H23B 0.9800
C23 H23C 0.9800
C18 C20 1.522(5)
C18 C21 1.531(5)
C18 C19 1.517(5)
C13 H13A 0.9800
C13 H13B 0.9800
C13 H13C 0.9800
C25 H25A 0.9800
C25 H25B 0.9800
C25 H25C 0.9800
C33 H33A 0.9800
C33 H33B 0.9800
C33 H33C 0.9800
C57B H57A 0.9800
C57B H57B 0.9800
C57B H57C 0.9800
C40 H40A 0.9800
C40 H40B 0.9800
C40 H40C 0.9800
C56B H56A 0.9800
C56B H56B 0.9800
C56B H56C 0.9800
C42 H42A 0.9800
C42 H42B 0.9800
C42 H42C 0.9800
C71 C73 1.526(5)
C71 C74 1.531(5)
C71 C72 1.515(6)
C41 H41A 0.9800
C41 H41B 0.9800
C41 H41C 0.9800
C31 H31A 0.9800
C31 H31B 0.9800
C31 H31C 0.9800
C11 H11A 0.9800
C11 H11B 0.9800
C11 H11C 0.9800
C73 H73A 0.9800
C73 H73B 0.9800
C73 H73C 0.9800
C68 H68A 0.9800
C68 H68B 0.9800
C68 H68C 0.9800
C60B H60A 0.9800
C60B H60B 0.9800
C60B H60C 0.9800
C8 H8A 0.9800
C8 H8B 0.9800
C8 H8C 0.9800
C44 H44A 0.9800
C44 H44B 0.9800
C44 H44C 0.9800
C32 H32A 0.9800
C32 H32B 0.9800
C32 H32C 0.9800
C20 H20A 0.9800
C20 H20B 0.9800
C20 H20C 0.9800
C16 H16A 0.9800
C16 H16B 0.9800
C16 H16C 0.9800
C45 H45A 0.9800
C45 H45B 0.9800
C45 H45C 0.9800
C17 H17A 0.9800
C17 H17B 0.9800
C17 H17C 0.9800
C21 H21A 0.9800
C21 H21B 0.9800
C21 H21C 0.9800
C74 H74A 0.9800
C74 H74B 0.9800
C74 H74C 0.9800
C36 H36A 0.9800
C36 H36B 0.9800
C36 H36C 0.9800
C19 H19A 0.9800
C19 H19B 0.9800
C19 H19C 0.9800
C72 H72A 0.9800
C72 H72B 0.9800
C72 H72C 0.9800
C15 H15A 0.9800
C15 H15B 0.9800
C15 H15C 0.9800
C24 H24A 0.9800
C24 H24B 0.9800
C24 H24C 0.9800
C37 H37A 0.9800
C37 H37B 0.9800
C37 H37C 0.9800
C46 H46A 0.9800
C46 H46B 0.9800
C46 H46C 0.9800
C48 H48A 0.9800
C48 H48B 0.9800
C48 H48C 0.9800
C48 C47 1.521(7)
C47 C49 1.524(6)
C47 C50 1.532(5)
C49 H49A 0.9800
C49 H49B 0.9800
C49 H49C 0.9800
C12 H12A 0.9800
C12 H12B 0.9800
C12 H12C 0.9800
C9 H9A 0.9800
C9 H9B 0.9800
C9 H9C 0.9800
C7 H7A 0.9800
C7 H7B 0.9800
C7 H7C 0.9800
C50 H50A 0.9800
C50 H50B 0.9800
C50 H50C 0.9800
C58B H58A 0.9800
C58B H58B 0.9800
C58B H58C 0.9800
C61A H61A 0.9800
C61A H61B 0.9800
C61A H61C 0.9800
C61A C59A 1.515(14)
C2B C4B 1.480(10)
C2B C5B 1.525(11)
C2B C3B 1.508(10)
C4B H4BA 0.9800
C4B H4BB 0.9800
C4B H4BC 0.9800
C5B H5BA 0.9800
C5B H5BB 0.9800
C5B H5BC 0.9800
C3B H3BA 0.9800
C3B H3BB 0.9800
C3B H3BC 0.9800
C52A H52A 0.9800
C52A H52B 0.9800
C52A H52C 0.9800
C52A C51A 1.46(3)
C54A H54A 0.9800
C54A H54B 0.9800
C54A H54C 0.9800
C54A C51A 1.57(2)
C53A H53A 0.9800
C53A H53B 0.9800
C53A H53C 0.9800
C53A C51A 1.54(2)
O22A C51A 1.39(2)
O23A C59A 1.444(17)
C55A C57A 1.51(2)
C55A O24A 1.459(13)
C55A C56A 1.50(2)
C55A C58A 1.512(15)
C1AA H1AA 0.9800
C1AA H1AB 0.9800
C1AA H1AC 0.9800
C1AA C59A 1.55(3)
C59A C60A 1.53(2)
C57A H57D 0.9800
C57A H57E 0.9800
C57A H57F 0.9800
C60A H60D 0.9800
C60A H60E 0.9800
C60A H60F 0.9800
C56A H56D 0.9800
C56A H56E 0.9800
C56A H56F 0.9800
C61B H61D 0.9800
C61B H61E 0.9800
C61B H61F 0.9800
C52B H52D 0.9800
C52B H52E 0.9800
C52B H52F 0.9800
C54B H54D 0.9800
C54B H54E 0.9800
C54B H54F 0.9800
C58A H58D 0.9800
C58A H58E 0.9800
C58A H58F 0.9800
C53B H53D 0.9800
C53B H53E 0.9800
C53B H53F 0.9800
C4A H4AA 0.9800
C4A H4AB 0.9800
C4A H4AC 0.9800
C4A C2A 1.414(17)
C2A C5A 1.581(16)
C2A C3A 1.503(11)
C5A H5AA 0.9800
C5A H5AB 0.9800
C5A H5AC 0.9800
C3A H3AA 0.9800
C3A H3AB 0.9800
C3A H3AC 0.9800

loop_
_geom_torsion_atom_site_label_1
_geom_torsion_atom_site_label_2
_geom_torsion_atom_site_label_3
_geom_torsion_atom_site_label_4
_geom_torsion
Mo2 Si6 O17 C63 180.0(3)
Mo2 Si6 O25 C67 14.7(3)
Mo2 Si6 O26 C71 -148.5(3)
Mo2 O17 C63 C65 119.6(2)
Mo2 O17 C63 C64 0.4(4)
Mo2 O17 C63 C66 -119.3(3)
Mo1 Si3 O4 C26 -179.2(3)
Mo1 Si3 O12 C30 -149.1(2)
Mo1 Si3 O13 C34 11.9(3)
Mo1 O4 C26 C29 2.1(3)
Mo1 O4 C26 C27 -118.4(2)
Mo1 O4 C26 C28 120.4(2)
Si6 Mo2 O15 Si5 -129.2(3)
Si6 O17 C63 C65 -60.4(3)
Si6 O17 C63 C64 -179.6(2)
Si6 O17 C63 C66 60.7(3)
Si6 O25 C67 C70 -152.2(3)
Si6 O25 C67 C69 90.0(3)
Si6 O25 C67 C68 -31.4(4)
Si6 O26 C71 C73 -75.3(4)
Si6 O26 C71 C74 166.0(3)
Si6 O26 C71 C72 47.1(4)
Si3 Mo1 O1 Si1 145.1(5)
Si3 O4 C26 C29 -179.0(2)
Si3 O4 C26 C27 60.5(3)
Si3 O4 C26 C28 -60.7(3)
Si3 O12 C30 C33 -74.8(3)
Si3 O12 C30 C31 166.3(2)
Si3 O12 C30 C32 46.8(4)
Si3 O13 C34 C35 96.0(3)
Si3 O13 C34 C36 -146.0(3)
Si3 O13 C34 C37 -24.4(4)
Si1 O8 C10 C13 -79.6(3)
Si1 O8 C10 C11 41.8(4)
Si1 O8 C10 C12 161.8(3)
Si1 O7 C6 C8 -40.9(6)
Si1 O7 C6 C9 -160.1(3)
Si1 O7 C6 C7 80.4(5)
Si1 O6 C2B C4B 88.1(7)
Si1 O6 C2B C5B -33.9(7)
Si1 O6 C2B C3B -151.9(5)
Si1 O6 C2A C4A 32(2)
Si1 O6 C2A C5A -84.2(17)
Si1 O6 C2A C3A 154.6(7)
Si5 O22B C51B C52B -128.8(14)
Si5 O22B C51B C54B 0(2)
Si5 O22B C51B C53B 115.2(12)
Si5 O23B C59B C62B -85.7(15)
Si5 O23B C59B C60B 156.0(8)
Si5 O23B C59B C61B 35.8(15)
Si5 O22A C51A C52A 162.7(11)
Si5 O22A C51A C54A -85.6(16)
Si5 O22A C51A C53A 26(3)
Si5 O23A C59A C61A 157.1(6)
Si5 O23A C59A C1AA 36.0(18)
Si5 O23A C59A C60A -84.7(14)
Si2 O10 C18 C20 159.4(3)
Si2 O10 C18 C21 40.4(4)
Si2 O10 C18 C19 -81.9(4)
Si2 O11 C22 C23 40.9(4)
Si2 O11 C22 C25 -81.3(3)
Si2 O11 C22 C24 160.6(2)
Si2 O9 C14 C16 -49.1(4)
Si2 O9 C14 C17 -167.6(2)
Si2 O9 C14 C15 73.2(4)
Si4 O19 C39 C40 -80.6(3)
Si4 O19 C39 C42 41.9(4)
Si4 O19 C39 C41 160.7(3)
Si4 O20 C43 C44 -169.1(2)
Si4 O20 C43 C45 -49.8(4)
Si4 O20 C43 C46 72.3(3)
Si4 O21 C47 C48 40.2(5)
Si4 O21 C47 C49 -81.8(4)
Si4 O21 C47 C50 160.3(3)
O14 Mo2 O15 Si5 108.1(3)
O14 Si4 O19 C39 161.0(3)
O14 Si4 O20 C43 81.9(3)
O14 Si4 O21 C47 41.0(4)
O2 Mo1 O1 Si1 21.5(5)
O2 Si2 O10 C18 163.2(3)
O2 Si2 O11 C22 39.9(3)
O2 Si2 O9 C14 84.8(3)
O17 Mo2 O15 Si5 -160.9(3)
O17 Si6 O16 Mo2 0.32(10)
O17 Si6 O25 C67 77.2(2)
O17 Si6 O26 C71 153.8(3)
O4 Mo1 O1 Si1 112.7(5)
O4 Si3 O3 Mo1 0.33(10)
O4 Si3 O12 C30 152.9(2)
O4 Si3 O13 C34 74.4(3)
O3 Mo1 O1 Si1 179.3(4)
O3 Si3 O4 Mo1 -0.27(8)
O3 Si3 O4 C26 -179.5(2)
O3 Si3 O12 C30 -102.4(3)
O3 Si3 O13 C34 -35.0(3)
O16 Mo2 O15 Si5 -95.4(3)
O16 Si6 O17 Mo2 -0.26(9)
O16 Si6 O17 C63 179.7(2)
O16 Si6 O25 C67 -32.0(3)
O16 Si6 O26 C71 -101.5(3)
O1 Si1 O8 C10 156.1(3)
O1 Si1 O7 C6 76.6(3)
O1 Si1 O6 C2B 62.5(4)
O1 Si1 O6 C2A 24.0(15)
O15 Si5 O22B C51B -13.3(15)
O15 Si5 O23B C59B -91.0(9)
O15 Si5 O24B C55B -164.2(9)
O15 Si5 O22A C51A 23.2(16)
O15 Si5 O23A C59A 159.4(10)
O15 Si5 O24A C55A 97.2(9)
O19 Si4 O14 Mo2 -11.1(2)
O19 Si4 O20 C43 -161.3(2)
O19 Si4 O21 C47 -77.6(4)
O20 Si4 O14 Mo2 106.41(19)
O20 Si4 O19 C39 39.8(3)
O20 Si4 O21 C47 164.0(3)
O10 Si2 O2 Mo1 -10.0(2)
O10 Si2 O11 C22 -78.8(3)
O10 Si2 O9 C14 -158.5(2)
O25 Si6 O17 Mo2 -120.80(9)
O25 Si6 O17 C63 59.2(3)
O25 Si6 O16 Mo2 121.57(10)
O25 Si6 O26 C71 27.9(3)
O12 Si3 O4 Mo1 117.36(9)
O12 Si3 O4 C26 -61.9(2)
O12 Si3 O3 Mo1 -112.43(10)
O12 Si3 O13 C34 -164.1(2)
O8 Si1 O1 Mo1 -140.8(5)
O8 Si1 O7 C6 -169.2(3)
O8 Si1 O6 C2B -56.3(4)
O8 Si1 O6 C2A -94.8(15)
O11 Si2 O2 Mo1 -133.37(17)
O11 Si2 O10 C18 -76.1(3)
O11 Si2 O9 C14 -35.8(3)
O7 Si1 O1 Mo1 -24.8(5)
O7 Si1 O8 C10 37.7(3)
O7 Si1 O6 C2B -174.9(4)
O7 Si1 O6 C2A 146.7(15)
O9 Si2 O2 Mo1 107.65(18)
O9 Si2 O10 C18 42.4(3)
O9 Si2 O11 C22 162.2(3)
O26 Si6 O17 Mo2 117.87(9)
O26 Si6 O17 C63 -62.1(3)
O26 Si6 O16 Mo2 -112.35(11)
O26 Si6 O25 C67 -161.4(2)
O13 Si3 O4 Mo1 -121.26(10)
O13 Si3 O4 C26 59.5(3)
O13 Si3 O3 Mo1 121.50(11)
O13 Si3 O12 C30 27.2(3)
O22B Si5 O15 Mo2 -67.5(5)
O22B Si5 O23B C59B 49.7(10)
O22B Si5 O24B C55B 77.3(10)
O21 Si4 O14 Mo2 -134.16(19)
O21 Si4 O19 C39 -78.3(3)
O21 Si4 O20 C43 -39.1(3)
C38 Mo2 O15 Si5 5.7(3)
O6 Si1 O1 Mo1 95.5(5)
O6 Si1 O8 C10 -80.6(3)
O6 Si1 O7 C6 -46.9(3)
C1 Mo1 O1 Si1 -80.4(5)
O23B Si5 O15 Mo2 71.6(4)
O23B Si5 O22B C51B -156.8(13)
O23B Si5 O24B C55B -39.8(9)
C57B C55B O24B Si5 -40.8(14)
C56B C55B O24B Si5 80.2(13)
O24B Si5 O15 Mo2 -179.2(3)
O24B Si5 O22B C51B 91.2(14)
O24B Si5 O23B C59B 164.2(9)
C58B C55B O24B Si5 -160.4(5)
O22A Si5 O15 Mo2 -84.5(5)
O22A Si5 O23A C59A -83.6(12)
O22A Si5 O24A C55A -38.2(10)
O23A Si5 O15 Mo2 29.9(4)
O23A Si5 O22A C51A -81.0(16)
O23A Si5 O24A C55A -159.5(9)
C57A C55A O24A Si5 86.6(12)
O24A Si5 O15 Mo2 140.4(3)
O24A Si5 O22A C51A 160.2(14)
O24A Si5 O23A C59A 39.4(11)
C56A C55A O24A Si5 -153.8(8)
C58A C55A O24A Si5 -35.2(15)
